data_7014532
loop_
_publ_author_name
'Friese, Karen'
'Morgenroth, Wolfgang'
'Posse, Jos\'e Maria'
'Grzechnik, Andrzej'

_publ_section_title
;
 Disorder in BaThF(6)- refinement of anharmonic displacement parameters
 from high-pressure single-crystal X-ray diffraction data.
;
_journal_issue 9
_journal_name_full 'Dalton transactions (Cambridge, England : 2003)'
_journal_page_first 1902
_journal_page_last 1910
_journal_paper_doi 10.1039/c0dt00924e
_journal_volume 40
_journal_year 2011
_chemical_formula_moiety 'Ba1 F6 Th1'
_chemical_formula_sum 'Ba F6 Th'
_chemical_formula_weight 483.4
_chemical_name_systematic
;
barium thorium hexafluorid
;
_space_group_IT_number 194
_symmetry_cell_setting hexagonal
_symmetry_space_group_name_Hall '-P 6c 2c'
_symmetry_space_group_name_H-M 'P 63/m m c'
_cell_angle_alpha 90
_cell_angle_beta 90
_cell_angle_gamma 120
_cell_formula_units_Z 1
_cell_length_a 4.2860(10)
_cell_length_b 4.2860(10)
_cell_length_c 7.5570(10)
_cell_measurement_reflns_used 4450
_cell_measurement_temperature 150
_cell_measurement_theta_max 32.53
_cell_measurement_theta_min 3.68
_cell_volume 120.22(4)
_computing_cell_refinement XDS
_computing_data_collection Mar
_computing_data_reduction 'XDS, Jana2006'
_computing_molecular_graphics 'Atoms Version 5.0.7'
_computing_structure_refinement Jana2006
_computing_structure_solution 'coordinates from model'
_diffrn_ambient_temperature 150
_diffrn_detector MarCCD165
_diffrn_measured_fraction_theta_full 0.99
_diffrn_measured_fraction_theta_max 0.99
_diffrn_measurement_device 'Huber 4-circle'
_diffrn_measurement_method phi-scans
_diffrn_radiation_source Hasylab
_diffrn_radiation_type synchrotron
_diffrn_radiation_wavelength 0.47686
_diffrn_reflns_av_R_equivalents 0.0887
_diffrn_reflns_av_sigmaI/netI 0.0534
_diffrn_reflns_limit_h_max 9
_diffrn_reflns_limit_h_min -9
_diffrn_reflns_limit_k_max 9
_diffrn_reflns_limit_k_min -9
_diffrn_reflns_limit_l_max 16
_diffrn_reflns_limit_l_min -16
_diffrn_reflns_number 4450
_diffrn_reflns_reduction_process 'XDS, Jana2006'
_diffrn_reflns_theta_full 32.53
_diffrn_reflns_theta_max 32.53
_diffrn_reflns_theta_min 3.68
_exptl_absorpt_coefficient_mu 19.211
_exptl_absorpt_correction_T_max 0.1154
_exptl_absorpt_correction_T_min 0.0607
_exptl_absorpt_correction_type numerical
_exptl_absorpt_process_details 'Jana2006 (Petricek, Dusek & Palatinus, 2000)'
_exptl_crystal_colour colourless
_exptl_crystal_density_diffrn 6.6742
_exptl_crystal_description irregular
_exptl_crystal_F_000 200
_exptl_crystal_size_max 0.1
_exptl_crystal_size_mid 0.09
_exptl_crystal_size_min 0.08
_refine_diff_density_max 2.22
_refine_diff_density_min -1.29
_refine_ls_extinction_coef 1320(190)
_refine_ls_extinction_method 'B-C type 1 Gaussian isotropic (Becker & Coppens, 1974)'
_refine_ls_goodness_of_fit_gt 1.46
_refine_ls_goodness_of_fit_ref 1.40
_refine_ls_number_constraints 8
_refine_ls_number_parameters 13
_refine_ls_number_reflns 313
_refine_ls_number_restraints 0
_refine_ls_R_factor_all 0.0261
_refine_ls_R_factor_gt 0.0240
_refine_ls_shift/su_max 0.0221
_refine_ls_shift/su_mean 0.0040
_refine_ls_structure_factor_coef F
_refine_ls_weighting_details w=1/(\s^2^(F)+0.0001F^2^)
_refine_ls_weighting_scheme sigma
_refine_ls_wR_factor_gt 0.0393
_refine_ls_wR_factor_ref 0.0398
_reflns_number_gt 286
_reflns_number_total 313
_reflns_threshold_expression I>3\s(I)
_cod_data_source_file C0DT00924E.TXT
_cod_data_source_block BaThF6_split_150K
_cod_original_sg_symbol_Hall '-P 6c;-2c'
_cod_original_formula_sum 'Ba1 F6 Th1'
_cod_database_code 7014532

loop_
_symmetry_equiv_pos_site_id
_symmetry_equiv_pos_as_xyz
1 x,y,z
2 -y,x-y,z
3 -x+y,-x,z
4 -x,-y,z+1/2
5 y,-x+y,z+1/2
6 x-y,x,z+1/2
7 y,x,-z
8 x-y,-y,-z
9 -x,-x+y,-z
10 -y,-x,-z+1/2
11 -x+y,y,-z+1/2
12 x,x-y,-z+1/2
13 -x,-y,-z
14 y,-x+y,-z
15 x-y,x,-z
16 x,y,-z+1/2
17 -y,x-y,-z+1/2
18 -x+y,-x,-z+1/2
19 -y,-x,z
20 -x+y,y,z
21 x,x-y,z
22 y,x,z+1/2
23 x-y,-y,z+1/2
24 -x,-x+y,z+1/2

loop_
_atom_site_label
_atom_site_type_symbol
_atom_site_fract_x
_atom_site_fract_y
_atom_site_fract_z
_atom_site_adp_type
_atom_site_U_iso_or_equiv
_atom_site_symmetry_multiplicity
_atom_site_occupancy
_atom_site_calc_flag
_atom_site_refinement_flags
_atom_site_disorder_assembly
_atom_site_disorder_group
Ba Ba 0.333333 0.666667 0.75 Uani 0.01023(13) 2 0.5 d . . .
Th Th 0.30740(16) 0.6148(3) 0.75 Uani 0.01023(13) 6 0.1667 d . . .
F1 F 0.255(7) 0.657(6) 0.405(7) Uani 0.070(14) 24 0.1667 d . . .
F2 F 0 0 0.697(5) Uani 0.058(8) 4 0.5 d . . .

loop_
_atom_site_aniso_label
_atom_site_aniso_type_symbol
_atom_site_aniso_U_11
_atom_site_aniso_U_22
_atom_site_aniso_U_33
_atom_site_aniso_U_12
_atom_site_aniso_U_13
_atom_site_aniso_U_23
Ba Ba 0.00938(19) 0.00938(19) 0.01194(14) 0.00469(10) 0 0
Th Th 0.00938(19) 0.00938(19) 0.01194(14) 0.00469(10) 0 0
F1 F 0.049(14) 0.049(14) 0.11(3) 0.025(7) 0 0
F2 F 0.048(5) 0.048(5) 0.08(2) 0.024(3) 0 0

loop_
_atom_type_symbol
_atom_type_scat_dispersion_real
_atom_type_scat_dispersion_imag
_atom_type_scat_source
Ba -0.960 1.137 'International Tables Vol C tables 4.2.6.8 and 6.1.1.1'
Th -1.892 7.724 'International Tables Vol C tables 4.2.6.8 and 6.1.1.1'
F 0.006 0.004 'International Tables Vol C tables 4.2.6.8 and 6.1.1.1'

loop_
_geom_angle_atom_site_label_1
_geom_angle_atom_site_label_2
_geom_angle_atom_site_label_3
_geom_angle_site_symmetry_1
_geom_angle_site_symmetry_2
_geom_angle_site_symmetry_3
_geom_angle
_geom_angle_publ_flag
Th Ba Th . . 2_665 120.0(6) yes
Th Ba Th . . 3_565 120.0(4) yes
Th Ba Th 2_665 . 3_565 120.0(5) yes
F1 Ba F1 . . 2_665 11.9(12) yes
F1 Ba F1 . . 3_565 11.9(9) yes
F1 Ba F1 . . 4_565 112.0(12) yes
F1 Ba F1 . . 4_665 119.0(12) yes
F1 Ba F1 . . 4_675 116.3(11) yes
F1 Ba F1 . . 5_455 108.2(11) yes
F1 Ba F1 . . 5_555 123.9(13) yes
F1 Ba F1 . . 5_565 113.4(11) yes
F1 Ba F1 . . 6_555 107.1(11) yes
F1 Ba F1 . . 6_655 119.7(12) yes
F1 Ba F1 . . 6_665 118.4(12) yes
F1 Ba F1 . . 7_456 59.2(11) yes
F1 Ba F1 . . 7_556 72.1(12) yes
F1 Ba F1 . . 7_566 63.2(11) yes
F1 Ba F1 . . 8_566 60.3(11) yes
F1 Ba F1 . . 8_666 67.2(13) yes
F1 Ba F1 . . 8_676 65.3(11) yes
F1 Ba F1 . . 9_556 55.4(12) yes
F1 Ba F1 . . 9_656 71.2(12) yes
F1 Ba F1 . . 9_666 68.2(10) yes
F1 Ba F1 . . 10_666 169.0(11) yes
F1 Ba F1 . . 11_556 178.4(7) yes
F1 Ba F1 . . 12_566 167.3(8) yes
F1 Ba F1 . . 13_566 55.7(12) yes
F1 Ba F1 . . 13_666 72.6(12) yes
F1 Ba F1 . . 13_676 67.0(10) yes
F1 Ba F1 . . 14_456 58.5(11) yes
F1 Ba F1 . . 14_556 67.6(13) yes
F1 Ba F1 . . 14_566 67.3(10) yes
F1 Ba F1 . . 15_556 60.7(10) yes
F1 Ba F1 . . 15_656 70.2(12) yes
F1 Ba F1 . . 15_666 62.5(11) yes
F1 Ba F1 . . 16_556 166.2(10) yes
F1 Ba F1 . . 17_666 173.1(7) yes
F1 Ba F1 . . 18_566 173.1(11) yes
F1 Ba F1 . . 19_665 8.2(6) yes
F1 Ba F1 . . 20_555 13.7(12) yes
F1 Ba F1 . . 21_565 5.4(11) yes
F1 Ba F1 . . 22_455 108.9(11) yes
F1 Ba F1 . . 22_555 118.4(12) yes
F1 Ba F1 . . 22_565 119.2(12) yes
F1 Ba F1 . . 23_565 106.7(11) yes
F1 Ba F1 . . 23_665 123.4(13) yes
F1 Ba F1 . . 23_675 114.6(11) yes
F1 Ba F1 . . 24_555 111.7(12) yes
F1 Ba F1 . . 24_655 120.8(12) yes
F1 Ba F1 . . 24_665 114.3(10) yes
F1 Ba F2 . . . 80.1(9) yes
F1 Ba F2 . . 1_565 75.3(11) yes
F1 Ba F2 . . 1_665 87.2(10) yes
F1 Ba F2 . . 10_556 98.3(9) yes
F1 Ba F2 . . 10_566 93.6(11) yes
F1 Ba F2 . . 10_666 105.5(10) yes
F1 Ba F1 2_665 . 3_565 11.9(10) yes
F1 Ba F1 2_665 . 4_565 118.4(11) yes
F1 Ba F1 2_665 . 4_665 107.1(13) yes
F1 Ba F1 2_665 . 4_675 119.7(12) yes
F1 Ba F1 2_665 . 5_455 116.3(11) yes
F1 Ba F1 2_665 . 5_555 112.0(14) yes
F1 Ba F1 2_665 . 5_565 119.0(12) yes
F1 Ba F1 2_665 . 6_555 113.4(10) yes
F1 Ba F1 2_665 . 6_655 108.2(14) yes
F1 Ba F1 2_665 . 6_665 123.9(13) yes
F1 Ba F1 2_665 . 7_456 65.3(11) yes
F1 Ba F1 2_665 . 7_556 60.3(13) yes
F1 Ba F1 2_665 . 7_566 67.2(13) yes
F1 Ba F1 2_665 . 8_566 68.2(11) yes
F1 Ba F1 2_665 . 8_666 55.4(14) yes
F1 Ba F1 2_665 . 8_676 71.2(13) yes
F1 Ba F1 2_665 . 9_556 63.2(12) yes
F1 Ba F1 2_665 . 9_656 59.2(13) yes
F1 Ba F1 2_665 . 9_666 72.1(12) yes
F1 Ba F1 2_665 . 10_666 178.4(7) yes
F1 Ba F1 2_665 . 11_556 167.3(13) yes
F1 Ba F1 2_665 . 12_566 169.0(11) yes
F1 Ba F1 2_665 . 13_566 62.5(12) yes
F1 Ba F1 2_665 . 13_666 60.7(13) yes
F1 Ba F1 2_665 . 13_676 70.2(12) yes
F1 Ba F1 2_665 . 14_456 67.0(11) yes
F1 Ba F1 2_665 . 14_556 55.7(14) yes
F1 Ba F1 2_665 . 14_566 72.6(12) yes
F1 Ba F1 2_665 . 15_556 67.3(10) yes
F1 Ba F1 2_665 . 15_656 58.5(14) yes
F1 Ba F1 2_665 . 15_666 67.6(13) yes
F1 Ba F1 2_665 . 16_556 173.1(7) yes
F1 Ba F1 2_665 . 17_666 166.2(13) yes
F1 Ba F1 2_665 . 18_566 173.1(11) yes
F1 Ba F1 2_665 . 19_665 13.7(12) yes
F1 Ba F1 2_665 . 20_555 5.4(7) yes
F1 Ba F1 2_665 . 21_565 8.2(11) yes
F1 Ba F1 2_665 . 22_455 114.6(10) yes
F1 Ba F1 2_665 . 22_555 106.7(13) yes
F1 Ba F1 2_665 . 22_565 123.4(12) yes
F1 Ba F1 2_665 . 23_565 114.3(10) yes
F1 Ba F1 2_665 . 23_665 111.7(14) yes
F1 Ba F1 2_665 . 23_675 120.8(12) yes
F1 Ba F1 2_665 . 24_555 119.2(11) yes
F1 Ba F1 2_665 . 24_655 108.9(13) yes
F1 Ba F1 2_665 . 24_665 118.4(11) yes
F1 Ba F2 2_665 . . 75.3(11) yes
F1 Ba F2 2_665 . 1_565 87.2(12) yes
F1 Ba F2 2_665 . 1_665 80.1(9) yes
F1 Ba F2 2_665 . 10_556 93.6(11) yes
F1 Ba F2 2_665 . 10_566 105.5(12) yes
F1 Ba F2 2_665 . 10_666 98.3(9) yes
F1 Ba F1 3_565 . 4_565 123.9(13) yes
F1 Ba F1 3_565 . 4_665 113.4(13) yes
F1 Ba F1 3_565 . 4_675 108.2(11) yes
F1 Ba F1 3_565 . 5_455 119.7(13) yes
F1 Ba F1 3_565 . 5_555 118.4(14) yes
F1 Ba F1 3_565 . 5_565 107.1(11) yes
F1 Ba F1 3_565 . 6_555 119.0(12) yes
F1 Ba F1 3_565 . 6_655 116.3(14) yes
F1 Ba F1 3_565 . 6_665 112.0(12) yes
F1 Ba F1 3_565 . 7_456 71.2(12) yes
F1 Ba F1 3_565 . 7_556 68.2(13) yes
F1 Ba F1 3_565 . 7_566 55.4(12) yes
F1 Ba F1 3_565 . 8_566 72.1(12) yes
F1 Ba F1 3_565 . 8_666 63.2(14) yes
F1 Ba F1 3_565 . 8_676 59.2(11) yes
F1 Ba F1 3_565 . 9_556 67.2(13) yes
F1 Ba F1 3_565 . 9_656 65.3(14) yes
F1 Ba F1 3_565 . 9_666 60.3(11) yes
F1 Ba F1 3_565 . 10_666 167.3(8) yes
F1 Ba F1 3_565 . 11_556 169.0(11) yes
F1 Ba F1 3_565 . 12_566 178.4(13) yes
F1 Ba F1 3_565 . 13_566 67.6(13) yes
F1 Ba F1 3_565 . 13_666 67.3(13) yes
F1 Ba F1 3_565 . 13_676 58.5(11) yes
F1 Ba F1 3_565 . 14_456 70.2(12) yes
F1 Ba F1 3_565 . 14_556 62.5(14) yes
F1 Ba F1 3_565 . 14_566 60.7(11) yes
F1 Ba F1 3_565 . 15_556 72.6(12) yes
F1 Ba F1 3_565 . 15_656 67.0(13) yes
F1 Ba F1 3_565 . 15_666 55.7(12) yes
F1 Ba F1 3_565 . 16_556 173.1(11) yes
F1 Ba F1 3_565 . 17_666 173.1(11) yes
F1 Ba F1 3_565 . 18_566 166.2(8) yes
F1 Ba F1 3_565 . 19_665 5.4(11) yes
F1 Ba F1 3_565 . 20_555 8.2(11) yes
F1 Ba F1 3_565 . 21_565 13.7(8) yes
F1 Ba F1 3_565 . 22_455 120.8(12) yes
F1 Ba F1 3_565 . 22_555 114.3(13) yes
F1 Ba F1 3_565 . 22_565 111.7(12) yes
F1 Ba F1 3_565 . 23_565 118.4(12) yes
F1 Ba F1 3_565 . 23_665 119.2(15) yes
F1 Ba F1 3_565 . 23_675 108.9(11) yes
F1 Ba F1 3_565 . 24_555 123.4(13) yes
F1 Ba F1 3_565 . 24_655 114.6(14) yes
F1 Ba F1 3_565 . 24_665 106.7(11) yes
F1 Ba F2 3_565 . . 87.2(10) yes
F1 Ba F2 3_565 . 1_565 80.1(12) yes
F1 Ba F2 3_565 . 1_665 75.3(11) yes
F1 Ba F2 3_565 . 10_556 105.5(10) yes
F1 Ba F2 3_565 . 10_566 98.3(12) yes
F1 Ba F2 3_565 . 10_666 93.6(11) yes
F1 Ba F1 4_565 . 4_665 103.1(11) yes
F1 Ba F1 4_565 . 4_675 108.6(11) yes
F1 Ba F1 4_565 . 5_455 9.8(12) yes
F1 Ba F1 4_565 . 5_555 99.5(12) yes
F1 Ba F1 4_565 . 5_565 102.1(10) yes
F1 Ba F1 4_565 . 6_555 5.0(14) yes
F1 Ba F1 4_565 . 6_655 94.0(12) yes
F1 Ba F1 4_565 . 6_665 99.5(12) yes
F1 Ba F1 4_565 . 7_456 53.2(14) yes
F1 Ba F1 4_565 . 7_556 120.0(9) yes
F1 Ba F1 4_565 . 7_566 133.3(11) yes
F1 Ba F1 4_565 . 8_566 51.9(14) yes
F1 Ba F1 4_565 . 8_666 122.2(9) yes
F1 Ba F1 4_565 . 8_676 123.4(12) yes
F1 Ba F1 4_565 . 9_556 56.7(15) yes
F1 Ba F1 4_565 . 9_656 130.1(10) yes
F1 Ba F1 4_565 . 9_666 132.5(11) yes
F1 Ba F1 4_565 . 10_666 63.2(11) yes
F1 Ba F1 4_565 . 11_556 67.2(13) yes
F1 Ba F1 4_565 . 12_566 55.4(12) yes
F1 Ba F1 4_565 . 13_566 56.4(15) yes
F1 Ba F1 4_565 . 13_666 126.9(8) yes
F1 Ba F1 4_565 . 13_676 135.8(10) yes
F1 Ba F1 4_565 . 14_456 54.0(14) yes
F1 Ba F1 4_565 . 14_556 127.7(10) yes
F1 Ba F1 4_565 . 14_566 125.6(10) yes
F1 Ba F1 4_565 . 15_556 51.4(14) yes
F1 Ba F1 4_565 . 15_656 117.9(9) yes
F1 Ba F1 4_565 . 15_666 127.7(13) yes
F1 Ba F1 4_565 . 16_556 55.7(12) yes
F1 Ba F1 4_565 . 17_666 62.5(12) yes
F1 Ba F1 4_565 . 18_566 67.6(13) yes
F1 Ba F1 4_565 . 19_665 119.2(12) yes
F1 Ba F1 4_565 . 20_555 123.4(12) yes
F1 Ba F1 4_565 . 21_565 111.7(12) yes
F1 Ba F1 4_565 . 22_455 4.8(11) yes
F1 Ba F1 4_565 . 22_555 97.3(11) yes
F1 Ba F1 4_565 . 22_565 103.8(12) yes
F1 Ba F1 4_565 . 23_565 8.2(12) yes
F1 Ba F1 4_565 . 23_665 95.0(12) yes
F1 Ba F1 4_565 . 23_675 98.9(11) yes
F1 Ba F1 4_565 . 24_555 5.7(12) yes
F1 Ba F1 4_565 . 24_655 104.3(12) yes
F1 Ba F1 4_565 . 24_665 107.7(11) yes
F1 Ba F2 4_565 . . 66.3(9) yes
F1 Ba F2 4_565 . 1_565 71.6(9) yes
F1 Ba F2 4_565 . 1_665 160.7(13) yes
F1 Ba F2 4_565 . 10_556 56.5(8) yes
F1 Ba F2 4_565 . 10_566 62.2(8) yes
F1 Ba F2 4_565 . 10_666 142.5(13) yes
F1 Ba F1 4_665 . 4_675 96.0(10) yes
F1 Ba F1 4_665 . 5_455 112.5(11) yes
F1 Ba F1 4_665 . 5_555 5.0(14) yes
F1 Ba F1 4_665 . 5_565 105.5(10) yes
F1 Ba F1 4_665 . 6_555 105.5(10) yes
F1 Ba F1 4_665 . 6_655 10.2(7) yes
F1 Ba F1 4_665 . 6_665 102.1(12) yes
F1 Ba F1 4_665 . 7_456 122.8(8) yes
F1 Ba F1 4_665 . 7_556 47.1(13) yes
F1 Ba F1 4_665 . 7_566 120.0(9) yes
F1 Ba F1 4_665 . 8_566 132.4(7) yes
F1 Ba F1 4_665 . 8_666 51.9(14) yes
F1 Ba F1 4_665 . 8_676 128.4(9) yes
F1 Ba F1 4_665 . 9_556 132.5(11) yes
F1 Ba F1 4_665 . 9_656 48.2(13) yes
F1 Ba F1 4_665 . 9_666 118.2(8) yes
F1 Ba F1 4_665 . 10_666 72.1(12) yes
F1 Ba F1 4_665 . 11_556 60.3(13) yes
F1 Ba F1 4_665 . 12_566 68.2(13) yes
F1 Ba F1 4_665 . 13_566 126.9(8) yes
F1 Ba F1 4_665 . 13_666 46.4(13) yes
F1 Ba F1 4_665 . 13_676 115.9(8) yes
F1 Ba F1 4_665 . 14_456 135.5(9) yes
F1 Ba F1 4_665 . 14_556 51.4(14) yes
F1 Ba F1 4_665 . 14_566 125.3(7) yes
F1 Ba F1 4_665 . 15_556 125.3(8) yes
F1 Ba F1 4_665 . 15_656 49.3(13) yes
F1 Ba F1 4_665 . 15_666 125.6(11) yes
F1 Ba F1 4_665 . 16_556 72.6(12) yes
F1 Ba F1 4_665 . 17_666 60.7(13) yes
F1 Ba F1 4_665 . 18_566 67.3(13) yes
F1 Ba F1 4_665 . 19_665 118.4(12) yes
F1 Ba F1 4_665 . 20_555 106.7(13) yes
F1 Ba F1 4_665 . 21_565 114.3(13) yes
F1 Ba F1 4_665 . 22_455 102.2(10) yes
F1 Ba F1 4_665 . 22_555 7.3(5) yes
F1 Ba F1 4_665 . 22_565 97.3(11) yes
F1 Ba F1 4_665 . 23_565 111.3(10) yes
F1 Ba F1 4_665 . 23_665 8.2(11) yes
F1 Ba F1 4_665 . 23_675 106.9(11) yes
F1 Ba F1 4_665 . 24_555 107.7(13) yes
F1 Ba F1 4_665 . 24_655 3.3(9) yes
F1 Ba F1 4_665 . 24_665 99.3(10) yes
F1 Ba F2 4_665 . . 70.4(6) yes
F1 Ba F2 4_665 . 1_565 165.4(12) yes
F1 Ba F2 4_665 . 1_665 63.6(7) yes
F1 Ba F2 4_665 . 10_556 62.5(5) yes
F1 Ba F2 4_665 . 10_566 147.4(12) yes
F1 Ba F2 4_665 . 10_666 55.3(5) yes
F1 Ba F1 4_675 . 5_455 103.6(11) yes
F1 Ba F1 4_675 . 5_555 94.0(11) yes
F1 Ba F1 4_675 . 5_565 10.2(10) yes
F1 Ba F1 4_675 . 6_555 112.5(11) yes
F1 Ba F1 4_675 . 6_655 103.6(11) yes
F1 Ba F1 4_675 . 6_665 9.8(12) yes
F1 Ba F1 4_675 . 7_456 138.7(10) yes
F1 Ba F1 4_675 . 7_556 122.8(8) yes
F1 Ba F1 4_675 . 7_566 53.2(14) yes
F1 Ba F1 4_675 . 8_566 128.4(10) yes
F1 Ba F1 4_675 . 8_666 123.4(10) yes
F1 Ba F1 4_675 . 8_676 51.6(13) yes
F1 Ba F1 4_675 . 9_556 130.1(12) yes
F1 Ba F1 4_675 . 9_656 113.6(9) yes
F1 Ba F1 4_675 . 9_666 48.2(13) yes
F1 Ba F1 4_675 . 10_666 59.2(11) yes
F1 Ba F1 4_675 . 11_556 65.3(11) yes
F1 Ba F1 4_675 . 12_566 71.2(12) yes
F1 Ba F1 4_675 . 13_566 135.8(10) yes
F1 Ba F1 4_675 . 13_666 115.9(8) yes
F1 Ba F1 4_675 . 13_676 49.7(13) yes
F1 Ba F1 4_675 . 14_456 126.0(11) yes
F1 Ba F1 4_675 . 14_556 117.9(9) yes
F1 Ba F1 4_675 . 14_566 49.3(13) yes
F1 Ba F1 4_675 . 15_556 135.5(10) yes
F1 Ba F1 4_675 . 15_656 126.0(9) yes
F1 Ba F1 4_675 . 15_666 54.0(14) yes
F1 Ba F1 4_675 . 16_556 67.0(10) yes
F1 Ba F1 4_675 . 17_666 70.2(12) yes
F1 Ba F1 4_675 . 18_566 58.5(11) yes
F1 Ba F1 4_675 . 19_665 108.9(11) yes
F1 Ba F1 4_675 . 20_555 114.6(10) yes
F1 Ba F1 4_675 . 21_565 120.8(12) yes
F1 Ba F1 4_675 . 22_455 113.4(11) yes
F1 Ba F1 4_675 . 22_555 102.2(10) yes
F1 Ba F1 4_675 . 22_565 4.8(11) yes
F1 Ba F1 4_675 . 23_565 106.9(10) yes
F1 Ba F1 4_675 . 23_665 98.9(11) yes
F1 Ba F1 4_675 . 23_675 12.9(11) yes
F1 Ba F1 4_675 . 24_555 104.3(12) yes
F1 Ba F1 4_675 . 24_655 92.7(11) yes
F1 Ba F1 4_675 . 24_665 3.3(11) yes
F1 Ba F2 4_675 . . 162.9(12) yes
F1 Ba F2 4_675 . 1_565 73.6(8) yes
F1 Ba F2 4_675 . 1_665 61.7(9) yes
F1 Ba F2 4_675 . 10_556 145.3(12) yes
F1 Ba F2 4_675 . 10_566 65.5(8) yes
F1 Ba F2 4_675 . 10_666 52.6(8) yes
F1 Ba F1 5_455 . 5_555 108.6(12) yes
F1 Ba F1 5_455 . 5_565 96.0(10) yes
F1 Ba F1 5_455 . 6_555 10.2(11) yes
F1 Ba F1 5_455 . 6_655 103.6(12) yes
F1 Ba F1 5_455 . 6_665 94.0(13) yes
F1 Ba F1 5_455 . 7_456 51.6(13) yes
F1 Ba F1 5_455 . 7_556 128.4(9) yes
F1 Ba F1 5_455 . 7_566 123.4(12) yes
F1 Ba F1 5_455 . 8_566 48.2(13) yes
F1 Ba F1 5_455 . 8_666 130.1(10) yes
F1 Ba F1 5_455 . 8_676 113.6(12) yes
F1 Ba F1 5_455 . 9_556 53.2(14) yes
F1 Ba F1 5_455 . 9_656 138.7(10) yes
F1 Ba F1 5_455 . 9_666 122.8(12) yes
F1 Ba F1 5_455 . 10_666 65.3(11) yes
F1 Ba F1 5_455 . 11_556 71.2(13) yes
F1 Ba F1 5_455 . 12_566 59.2(11) yes
F1 Ba F1 5_455 . 13_566 54.0(14) yes
F1 Ba F1 5_455 . 13_666 135.5(9) yes
F1 Ba F1 5_455 . 13_676 126.0(11) yes
F1 Ba F1 5_455 . 14_456 49.7(13) yes
F1 Ba F1 5_455 . 14_556 135.8(10) yes
F1 Ba F1 5_455 . 14_566 115.9(11) yes
F1 Ba F1 5_455 . 15_556 49.3(13) yes
F1 Ba F1 5_455 . 15_656 126.0(10) yes
F1 Ba F1 5_455 . 15_666 117.9(13) yes
F1 Ba F1 5_455 . 16_556 58.5(11) yes
F1 Ba F1 5_455 . 17_666 67.0(11) yes
F1 Ba F1 5_455 . 18_566 70.2(12) yes
F1 Ba F1 5_455 . 19_665 114.6(11) yes
F1 Ba F1 5_455 . 20_555 120.8(12) yes
F1 Ba F1 5_455 . 21_565 108.9(11) yes
F1 Ba F1 5_455 . 22_455 12.9(11) yes
F1 Ba F1 5_455 . 22_555 106.9(11) yes
F1 Ba F1 5_455 . 22_565 98.9(11) yes
F1 Ba F1 5_455 . 23_565 3.3(10) yes
F1 Ba F1 5_455 . 23_665 104.3(13) yes
F1 Ba F1 5_455 . 23_675 92.7(12) yes
F1 Ba F1 5_455 . 24_555 4.8(14) yes
F1 Ba F1 5_455 . 24_655 113.4(12) yes
F1 Ba F1 5_455 . 24_665 102.2(11) yes
F1 Ba F2 5_455 . . 73.6(9) yes
F1 Ba F2 5_455 . 1_565 61.7(10) yes
F1 Ba F2 5_455 . 1_665 162.9(12) yes
F1 Ba F2 5_455 . 10_556 65.5(9) yes
F1 Ba F2 5_455 . 10_566 52.6(9) yes
F1 Ba F2 5_455 . 10_666 145.3(12) yes
F1 Ba F1 5_555 . 5_565 103.1(12) yes
F1 Ba F1 5_555 . 6_555 102.1(11) yes
F1 Ba F1 5_555 . 6_655 9.8(9) yes
F1 Ba F1 5_555 . 6_665 99.5(14) yes
F1 Ba F1 5_555 . 7_456 123.4(10) yes
F1 Ba F1 5_555 . 7_556 51.9(14) yes
F1 Ba F1 5_555 . 7_566 122.2(9) yes
F1 Ba F1 5_555 . 8_566 132.5(9) yes
F1 Ba F1 5_555 . 8_666 56.7(16) yes
F1 Ba F1 5_555 . 8_676 130.1(10) yes
F1 Ba F1 5_555 . 9_556 133.3(12) yes
F1 Ba F1 5_555 . 9_656 53.2(15) yes
F1 Ba F1 5_555 . 9_666 120.0(9) yes
F1 Ba F1 5_555 . 10_666 67.2(13) yes
F1 Ba F1 5_555 . 11_556 55.4(14) yes
F1 Ba F1 5_555 . 12_566 63.2(14) yes
F1 Ba F1 5_555 . 13_566 127.7(10) yes
F1 Ba F1 5_555 . 13_666 51.4(14) yes
F1 Ba F1 5_555 . 13_676 117.9(9) yes
F1 Ba F1 5_555 . 14_456 135.8(10) yes
F1 Ba F1 5_555 . 14_556 56.4(15) yes
F1 Ba F1 5_555 . 14_566 126.9(8) yes
F1 Ba F1 5_555 . 15_556 125.6(9) yes
F1 Ba F1 5_555 . 15_656 54.0(15) yes
F1 Ba F1 5_555 . 15_666 127.7(11) yes
F1 Ba F1 5_555 . 16_556 67.6(13) yes
F1 Ba F1 5_555 . 17_666 55.7(14) yes
F1 Ba F1 5_555 . 18_566 62.5(14) yes
F1 Ba F1 5_555 . 19_665 123.4(13) yes
F1 Ba F1 5_555 . 20_555 111.7(14) yes
F1 Ba F1 5_555 . 21_565 119.2(15) yes
F1 Ba F1 5_555 . 22_455 98.9(11) yes
F1 Ba F1 5_555 . 22_555 8.2(11) yes
F1 Ba F1 5_555 . 22_565 95.0(12) yes
F1 Ba F1 5_555 . 23_565 107.7(11) yes
F1 Ba F1 5_555 . 23_665 5.7(8) yes
F1 Ba F1 5_555 . 23_675 104.3(13) yes
F1 Ba F1 5_555 . 24_555 103.8(13) yes
F1 Ba F1 5_555 . 24_655 4.8(11) yes
F1 Ba F1 5_555 . 24_665 97.3(12) yes
F1 Ba F2 5_555 . . 71.6(9) yes
F1 Ba F2 5_555 . 1_565 160.7(14) yes
F1 Ba F2 5_555 . 1_665 66.3(8) yes
F1 Ba F2 5_555 . 10_556 62.2(7) yes
F1 Ba F2 5_555 . 10_566 142.5(14) yes
F1 Ba F2 5_555 . 10_666 56.5(7) yes
F1 Ba F1 5_565 . 6_555 105.5(10) yes
F1 Ba F1 5_565 . 6_655 112.5(11) yes
F1 Ba F1 5_565 . 6_665 5.0(14) yes
F1 Ba F1 5_565 . 7_456 128.4(10) yes
F1 Ba F1 5_565 . 7_556 132.4(7) yes
F1 Ba F1 5_565 . 7_566 51.9(14) yes
F1 Ba F1 5_565 . 8_566 118.2(10) yes
F1 Ba F1 5_565 . 8_666 132.5(9) yes
F1 Ba F1 5_565 . 8_676 48.2(13) yes
F1 Ba F1 5_565 . 9_556 120.0(12) yes
F1 Ba F1 5_565 . 9_656 122.8(8) yes
F1 Ba F1 5_565 . 9_666 47.1(13) yes
F1 Ba F1 5_565 . 10_666 60.3(11) yes
F1 Ba F1 5_565 . 11_556 68.2(11) yes
F1 Ba F1 5_565 . 12_566 72.1(12) yes
F1 Ba F1 5_565 . 13_566 125.6(10) yes
F1 Ba F1 5_565 . 13_666 125.3(7) yes
F1 Ba F1 5_565 . 13_676 49.3(13) yes
F1 Ba F1 5_565 . 14_456 115.9(11) yes
F1 Ba F1 5_565 . 14_556 126.9(8) yes
F1 Ba F1 5_565 . 14_566 46.4(13) yes
F1 Ba F1 5_565 . 15_556 125.3(10) yes
F1 Ba F1 5_565 . 15_656 135.5(8) yes
F1 Ba F1 5_565 . 15_666 51.4(14) yes
F1 Ba F1 5_565 . 16_556 67.3(10) yes
F1 Ba F1 5_565 . 17_666 72.6(12) yes
F1 Ba F1 5_565 . 18_566 60.7(11) yes
F1 Ba F1 5_565 . 19_665 106.7(11) yes
F1 Ba F1 5_565 . 20_555 114.3(10) yes
F1 Ba F1 5_565 . 21_565 118.4(12) yes
F1 Ba F1 5_565 . 22_455 106.9(10) yes
F1 Ba F1 5_565 . 22_555 111.3(10) yes
F1 Ba F1 5_565 . 22_565 8.2(12) yes
F1 Ba F1 5_565 . 23_565 99.3(9) yes
F1 Ba F1 5_565 . 23_665 107.7(11) yes
F1 Ba F1 5_565 . 23_675 3.3(10) yes
F1 Ba F1 5_565 . 24_555 97.3(11) yes
F1 Ba F1 5_565 . 24_655 102.2(11) yes
F1 Ba F1 5_565 . 24_665 7.3(9) yes
F1 Ba F2 5_565 . . 165.4(12) yes
F1 Ba F2 5_565 . 1_565 63.6(8) yes
F1 Ba F2 5_565 . 1_665 70.4(7) yes
F1 Ba F2 5_565 . 10_556 147.4(12) yes
F1 Ba F2 5_565 . 10_566 55.3(7) yes
F1 Ba F2 5_565 . 10_666 62.5(7) yes
F1 Ba F1 6_555 . 6_655 96.0(11) yes
F1 Ba F1 6_555 . 6_665 103.1(12) yes
F1 Ba F1 6_555 . 7_456 48.2(13) yes
F1 Ba F1 6_555 . 7_556 118.2(8) yes
F1 Ba F1 6_555 . 7_566 132.5(11) yes
F1 Ba F1 6_555 . 8_566 47.1(13) yes
F1 Ba F1 6_555 . 8_666 120.0(9) yes
F1 Ba F1 6_555 . 8_676 122.8(12) yes
F1 Ba F1 6_555 . 9_556 51.9(14) yes
F1 Ba F1 6_555 . 9_656 128.4(9) yes
F1 Ba F1 6_555 . 9_666 132.4(11) yes
F1 Ba F1 6_555 . 10_666 68.2(10) yes
F1 Ba F1 6_555 . 11_556 72.1(12) yes
F1 Ba F1 6_555 . 12_566 60.3(11) yes
F1 Ba F1 6_555 . 13_566 51.4(14) yes
F1 Ba F1 6_555 . 13_666 125.3(8) yes
F1 Ba F1 6_555 . 13_676 135.5(10) yes
F1 Ba F1 6_555 . 14_456 49.3(13) yes
F1 Ba F1 6_555 . 14_556 125.6(9) yes
F1 Ba F1 6_555 . 14_566 125.3(10) yes
F1 Ba F1 6_555 . 15_556 46.4(13) yes
F1 Ba F1 6_555 . 15_656 115.9(9) yes
F1 Ba F1 6_555 . 15_666 126.9(13) yes
F1 Ba F1 6_555 . 16_556 60.7(10) yes
F1 Ba F1 6_555 . 17_666 67.3(10) yes
F1 Ba F1 6_555 . 18_566 72.6(12) yes
F1 Ba F1 6_555 . 19_665 114.3(10) yes
F1 Ba F1 6_555 . 20_555 118.4(11) yes
F1 Ba F1 6_555 . 21_565 106.7(11) yes
F1 Ba F1 6_555 . 22_455 3.3(11) yes
F1 Ba F1 6_555 . 22_555 99.3(10) yes
F1 Ba F1 6_555 . 22_565 107.7(11) yes
F1 Ba F1 6_555 . 23_565 7.3(9) yes
F1 Ba F1 6_555 . 23_665 97.3(12) yes
F1 Ba F1 6_555 . 23_675 102.2(11) yes
F1 Ba F1 6_555 . 24_555 8.2(12) yes
F1 Ba F1 6_555 . 24_655 106.9(11) yes
F1 Ba F1 6_555 . 24_665 111.3(10) yes
F1 Ba F2 6_555 . . 63.6(8) yes
F1 Ba F2 6_555 . 1_565 70.4(9) yes
F1 Ba F2 6_555 . 1_665 165.4(12) yes
F1 Ba F2 6_555 . 10_556 55.3(8) yes
F1 Ba F2 6_555 . 10_566 62.5(8) yes
F1 Ba F2 6_555 . 10_666 147.4(12) yes
F1 Ba F1 6_655 . 6_665 108.6(13) yes
F1 Ba F1 6_655 . 7_456 113.6(9) yes
F1 Ba F1 6_655 . 7_556 48.2(13) yes
F1 Ba F1 6_655 . 7_566 130.1(10) yes
F1 Ba F1 6_655 . 8_566 122.8(8) yes
F1 Ba F1 6_655 . 8_666 53.2(15) yes
F1 Ba F1 6_655 . 8_676 138.7(10) yes
F1 Ba F1 6_655 . 9_556 123.4(11) yes
F1 Ba F1 6_655 . 9_656 51.6(14) yes
F1 Ba F1 6_655 . 9_666 128.4(9) yes
F1 Ba F1 6_655 . 10_666 71.2(12) yes
F1 Ba F1 6_655 . 11_556 59.2(13) yes
F1 Ba F1 6_655 . 12_566 65.3(14) yes
F1 Ba F1 6_655 . 13_566 117.9(9) yes
F1 Ba F1 6_655 . 13_666 49.3(13) yes
F1 Ba F1 6_655 . 13_676 126.0(9) yes
F1 Ba F1 6_655 . 14_456 126.0(10) yes
F1 Ba F1 6_655 . 14_556 54.0(15) yes
F1 Ba F1 6_655 . 14_566 135.5(8) yes
F1 Ba F1 6_655 . 15_556 115.9(9) yes
F1 Ba F1 6_655 . 15_656 49.7(14) yes
F1 Ba F1 6_655 . 15_666 135.8(11) yes
F1 Ba F1 6_655 . 16_556 70.2(12) yes
F1 Ba F1 6_655 . 17_666 58.5(14) yes
F1 Ba F1 6_655 . 18_566 67.0(13) yes
F1 Ba F1 6_655 . 19_665 120.8(12) yes
F1 Ba F1 6_655 . 20_555 108.9(13) yes
F1 Ba F1 6_655 . 21_565 114.6(14) yes
F1 Ba F1 6_655 . 22_455 92.7(11) yes
F1 Ba F1 6_655 . 22_555 3.3(9) yes
F1 Ba F1 6_655 . 22_565 104.3(12) yes
F1 Ba F1 6_655 . 23_565 102.2(11) yes
F1 Ba F1 6_655 . 23_665 4.8(11) yes
F1 Ba F1 6_655 . 23_675 113.4(12) yes
F1 Ba F1 6_655 . 24_555 98.9(13) yes
F1 Ba F1 6_655 . 24_655 12.9(8) yes
F1 Ba F1 6_655 . 24_665 106.9(11) yes
F1 Ba F2 6_655 . . 61.7(8) yes
F1 Ba F2 6_655 . 1_565 162.9(12) yes
F1 Ba F2 6_655 . 1_665 73.6(8) yes
F1 Ba F2 6_655 . 10_556 52.6(6) yes
F1 Ba F2 6_655 . 10_566 145.3(13) yes
F1 Ba F2 6_655 . 10_666 65.5(6) yes
F1 Ba F1 6_665 . 7_456 130.1(12) yes
F1 Ba F1 6_665 . 7_556 132.5(11) yes
F1 Ba F1 6_665 . 7_566 56.7(15) yes
F1 Ba F1 6_665 . 8_566 120.0(12) yes
F1 Ba F1 6_665 . 8_666 133.3(12) yes
F1 Ba F1 6_665 . 8_676 53.2(14) yes
F1 Ba F1 6_665 . 9_556 122.2(14) yes
F1 Ba F1 6_665 . 9_656 123.4(11) yes
F1 Ba F1 6_665 . 9_666 51.9(14) yes
F1 Ba F1 6_665 . 10_666 55.4(12) yes
F1 Ba F1 6_665 . 11_556 63.2(12) yes
F1 Ba F1 6_665 . 12_566 67.2(13) yes
F1 Ba F1 6_665 . 13_566 127.7(13) yes
F1 Ba F1 6_665 . 13_666 125.6(11) yes
F1 Ba F1 6_665 . 13_676 54.0(14) yes
F1 Ba F1 6_665 . 14_456 117.9(13) yes
F1 Ba F1 6_665 . 14_556 127.7(11) yes
F1 Ba F1 6_665 . 14_566 51.4(14) yes
F1 Ba F1 6_665 . 15_556 126.9(13) yes
F1 Ba F1 6_665 . 15_656 135.8(11) yes
F1 Ba F1 6_665 . 15_666 56.4(15) yes
F1 Ba F1 6_665 . 16_556 62.5(11) yes
F1 Ba F1 6_665 . 17_666 67.6(13) yes
F1 Ba F1 6_665 . 18_566 55.7(12) yes
F1 Ba F1 6_665 . 19_665 111.7(12) yes
F1 Ba F1 6_665 . 20_555 119.2(11) yes
F1 Ba F1 6_665 . 21_565 123.4(13) yes
F1 Ba F1 6_665 . 22_455 104.3(12) yes
F1 Ba F1 6_665 . 22_555 107.7(13) yes
F1 Ba F1 6_665 . 22_565 5.7(12) yes
F1 Ba F1 6_665 . 23_565 97.3(11) yes
F1 Ba F1 6_665 . 23_665 103.8(13) yes
F1 Ba F1 6_665 . 23_675 4.8(14) yes
F1 Ba F1 6_665 . 24_555 95.0(13) yes
F1 Ba F1 6_665 . 24_655 98.9(13) yes
F1 Ba F1 6_665 . 24_665 8.2(12) yes
F1 Ba F2 6_665 . . 160.7(13) yes
F1 Ba F2 6_665 . 1_565 66.3(11) yes
F1 Ba F2 6_665 . 1_665 71.6(10) yes
F1 Ba F2 6_665 . 10_556 142.5(13) yes
F1 Ba F2 6_665 . 10_566 56.5(11) yes
F1 Ba F2 6_665 . 10_666 62.2(10) yes
F1 Ba F1 7_456 . 7_556 96.0(10) yes
F1 Ba F1 7_456 . 7_566 108.6(11) yes
F1 Ba F1 7_456 . 8_566 10.2(10) yes
F1 Ba F1 7_456 . 8_666 94.0(11) yes
F1 Ba F1 7_456 . 8_676 103.6(11) yes
F1 Ba F1 7_456 . 9_556 9.8(12) yes
F1 Ba F1 7_456 . 9_656 103.6(11) yes
F1 Ba F1 7_456 . 9_666 112.5(11) yes
F1 Ba F1 7_456 . 10_666 116.3(11) yes
F1 Ba F1 7_456 . 11_556 119.7(12) yes
F1 Ba F1 7_456 . 12_566 108.2(11) yes
F1 Ba F1 7_456 . 13_566 4.8(11) yes
F1 Ba F1 7_456 . 13_666 102.2(10) yes
F1 Ba F1 7_456 . 13_676 113.4(11) yes
F1 Ba F1 7_456 . 14_456 12.9(11) yes
F1 Ba F1 7_456 . 14_556 98.9(11) yes
F1 Ba F1 7_456 . 14_566 106.9(10) yes
F1 Ba F1 7_456 . 15_556 3.3(11) yes
F1 Ba F1 7_456 . 15_656 92.7(11) yes
F1 Ba F1 7_456 . 15_666 104.3(12) yes
F1 Ba F1 7_456 . 16_556 108.9(11) yes
F1 Ba F1 7_456 . 17_666 114.6(10) yes
F1 Ba F1 7_456 . 18_566 120.8(12) yes
F1 Ba F1 7_456 . 19_665 67.0(10) yes
F1 Ba F1 7_456 . 20_555 70.2(12) yes
F1 Ba F1 7_456 . 21_565 58.5(11) yes
F1 Ba F1 7_456 . 22_455 49.7(13) yes
F1 Ba F1 7_456 . 22_555 115.9(8) yes
F1 Ba F1 7_456 . 22_565 135.8(10) yes
F1 Ba F1 7_456 . 23_565 49.3(13) yes
F1 Ba F1 7_456 . 23_665 117.9(9) yes
F1 Ba F1 7_456 . 23_675 126.0(11) yes
F1 Ba F1 7_456 . 24_555 54.0(14) yes
F1 Ba F1 7_456 . 24_655 126.0(9) yes
F1 Ba F1 7_456 . 24_665 135.5(10) yes
F1 Ba F2 7_456 . . 52.6(8) yes
F1 Ba F2 7_456 . 1_565 65.5(8) yes
F1 Ba F2 7_456 . 1_665 145.3(12) yes
F1 Ba F2 7_456 . 10_556 61.7(9) yes
F1 Ba F2 7_456 . 10_566 73.6(8) yes
F1 Ba F2 7_456 . 10_666 162.9(12) yes
F1 Ba F1 7_556 . 7_566 103.1(11) yes
F1 Ba F1 7_556 . 8_566 105.5(10) yes
F1 Ba F1 7_556 . 8_666 5.0(14) yes
F1 Ba F1 7_556 . 8_676 112.5(11) yes
F1 Ba F1 7_556 . 9_556 102.1(12) yes
F1 Ba F1 7_556 . 9_656 10.2(7) yes
F1 Ba F1 7_556 . 9_666 105.5(10) yes
F1 Ba F1 7_556 . 10_666 119.0(12) yes
F1 Ba F1 7_556 . 11_556 107.1(13) yes
F1 Ba F1 7_556 . 12_566 113.4(13) yes
F1 Ba F1 7_556 . 13_566 97.3(11) yes
F1 Ba F1 7_556 . 13_666 7.3(5) yes
F1 Ba F1 7_556 . 13_676 102.2(10) yes
F1 Ba F1 7_556 . 14_456 106.9(11) yes
F1 Ba F1 7_556 . 14_556 8.2(11) yes
F1 Ba F1 7_556 . 14_566 111.3(10) yes
F1 Ba F1 7_556 . 15_556 99.3(10) yes
F1 Ba F1 7_556 . 15_656 3.3(9) yes
F1 Ba F1 7_556 . 15_666 107.7(13) yes
F1 Ba F1 7_556 . 16_556 118.4(12) yes
F1 Ba F1 7_556 . 17_666 106.7(13) yes
F1 Ba F1 7_556 . 18_566 114.3(13) yes
F1 Ba F1 7_556 . 19_665 72.6(12) yes
F1 Ba F1 7_556 . 20_555 60.7(13) yes
F1 Ba F1 7_556 . 21_565 67.3(13) yes
F1 Ba F1 7_556 . 22_455 115.9(8) yes
F1 Ba F1 7_556 . 22_555 46.4(13) yes
F1 Ba F1 7_556 . 22_565 126.9(8) yes
F1 Ba F1 7_556 . 23_565 125.3(7) yes
F1 Ba F1 7_556 . 23_665 51.4(14) yes
F1 Ba F1 7_556 . 23_675 135.5(9) yes
F1 Ba F1 7_556 . 24_555 125.6(11) yes
F1 Ba F1 7_556 . 24_655 49.3(13) yes
F1 Ba F1 7_556 . 24_665 125.3(8) yes
F1 Ba F2 7_556 . . 55.3(5) yes
F1 Ba F2 7_556 . 1_565 147.4(12) yes
F1 Ba F2 7_556 . 1_665 62.5(5) yes
F1 Ba F2 7_556 . 10_556 63.6(7) yes
F1 Ba F2 7_556 . 10_566 165.4(12) yes
F1 Ba F2 7_556 . 10_666 70.4(6) yes
F1 Ba F1 7_566 . 8_566 102.1(10) yes
F1 Ba F1 7_566 . 8_666 99.5(12) yes
F1 Ba F1 7_566 . 8_676 9.8(12) yes
F1 Ba F1 7_566 . 9_556 99.5(12) yes
F1 Ba F1 7_566 . 9_656 94.0(12) yes
F1 Ba F1 7_566 . 9_666 5.0(14) yes
F1 Ba F1 7_566 . 10_666 112.0(12) yes
F1 Ba F1 7_566 . 11_556 118.4(11) yes
F1 Ba F1 7_566 . 12_566 123.9(13) yes
F1 Ba F1 7_566 . 13_566 103.8(12) yes
F1 Ba F1 7_566 . 13_666 97.3(11) yes
F1 Ba F1 7_566 . 13_676 4.8(11) yes
F1 Ba F1 7_566 . 14_456 98.9(11) yes
F1 Ba F1 7_566 . 14_556 95.0(12) yes
F1 Ba F1 7_566 . 14_566 8.2(12) yes
F1 Ba F1 7_566 . 15_556 107.7(11) yes
F1 Ba F1 7_566 . 15_656 104.3(12) yes
F1 Ba F1 7_566 . 15_666 5.7(12) yes
F1 Ba F1 7_566 . 16_556 119.2(12) yes
F1 Ba F1 7_566 . 17_666 123.4(12) yes
F1 Ba F1 7_566 . 18_566 111.7(12) yes
F1 Ba F1 7_566 . 19_665 55.7(12) yes
F1 Ba F1 7_566 . 20_555 62.5(12) yes
F1 Ba F1 7_566 . 21_565 67.6(13) yes
F1 Ba F1 7_566 . 22_455 135.8(10) yes
F1 Ba F1 7_566 . 22_555 126.9(8) yes
F1 Ba F1 7_566 . 22_565 56.4(15) yes
F1 Ba F1 7_566 . 23_565 125.6(10) yes
F1 Ba F1 7_566 . 23_665 127.7(10) yes
F1 Ba F1 7_566 . 23_675 54.0(14) yes
F1 Ba F1 7_566 . 24_555 127.7(13) yes
F1 Ba F1 7_566 . 24_655 117.9(9) yes
F1 Ba F1 7_566 . 24_665 51.4(14) yes
F1 Ba F2 7_566 . . 142.5(13) yes
F1 Ba F2 7_566 . 1_565 62.2(8) yes
F1 Ba F2 7_566 . 1_665 56.5(8) yes
F1 Ba F2 7_566 . 10_556 160.7(13) yes
F1 Ba F2 7_566 . 10_566 71.6(9) yes
F1 Ba F2 7_566 . 10_666 66.3(9) yes
F1 Ba F1 8_566 . 8_666 103.1(12) yes
F1 Ba F1 8_566 . 8_676 96.0(10) yes
F1 Ba F1 8_566 . 9_556 5.0(14) yes
F1 Ba F1 8_566 . 9_656 112.5(11) yes
F1 Ba F1 8_566 . 9_666 105.5(10) yes
F1 Ba F1 8_566 . 10_666 113.4(11) yes
F1 Ba F1 8_566 . 11_556 119.0(12) yes
F1 Ba F1 8_566 . 12_566 107.1(11) yes
F1 Ba F1 8_566 . 13_566 8.2(12) yes
F1 Ba F1 8_566 . 13_666 111.3(10) yes
F1 Ba F1 8_566 . 13_676 106.9(10) yes
F1 Ba F1 8_566 . 14_456 3.3(10) yes
F1 Ba F1 8_566 . 14_556 107.7(11) yes
F1 Ba F1 8_566 . 14_566 99.3(9) yes
F1 Ba F1 8_566 . 15_556 7.3(9) yes
F1 Ba F1 8_566 . 15_656 102.2(11) yes
F1 Ba F1 8_566 . 15_666 97.3(11) yes
F1 Ba F1 8_566 . 16_556 106.7(11) yes
F1 Ba F1 8_566 . 17_666 114.3(10) yes
F1 Ba F1 8_566 . 18_566 118.4(12) yes
F1 Ba F1 8_566 . 19_665 67.3(10) yes
F1 Ba F1 8_566 . 20_555 72.6(12) yes
F1 Ba F1 8_566 . 21_565 60.7(11) yes
F1 Ba F1 8_566 . 22_455 49.3(13) yes
F1 Ba F1 8_566 . 22_555 125.3(7) yes
F1 Ba F1 8_566 . 22_565 125.6(10) yes
F1 Ba F1 8_566 . 23_565 46.4(13) yes
F1 Ba F1 8_566 . 23_665 126.9(8) yes
F1 Ba F1 8_566 . 23_675 115.9(11) yes
F1 Ba F1 8_566 . 24_555 51.4(14) yes
F1 Ba F1 8_566 . 24_655 135.5(8) yes
F1 Ba F1 8_566 . 24_665 125.3(10) yes
F1 Ba F2 8_566 . . 62.5(7) yes
F1 Ba F2 8_566 . 1_565 55.3(7) yes
F1 Ba F2 8_566 . 1_665 147.4(12) yes
F1 Ba F2 8_566 . 10_556 70.4(7) yes
F1 Ba F2 8_566 . 10_566 63.6(8) yes
F1 Ba F2 8_566 . 10_666 165.4(12) yes
F1 Ba F1 8_666 . 8_676 108.6(12) yes
F1 Ba F1 8_666 . 9_556 99.5(14) yes
F1 Ba F1 8_666 . 9_656 9.8(9) yes
F1 Ba F1 8_666 . 9_666 102.1(11) yes
F1 Ba F1 8_666 . 10_666 123.9(13) yes
F1 Ba F1 8_666 . 11_556 112.0(14) yes
F1 Ba F1 8_666 . 12_566 118.4(14) yes
F1 Ba F1 8_666 . 13_566 95.0(12) yes
F1 Ba F1 8_666 . 13_666 8.2(11) yes
F1 Ba F1 8_666 . 13_676 98.9(11) yes
F1 Ba F1 8_666 . 14_456 104.3(13) yes
F1 Ba F1 8_666 . 14_556 5.7(8) yes
F1 Ba F1 8_666 . 14_566 107.7(11) yes
F1 Ba F1 8_666 . 15_556 97.3(12) yes
F1 Ba F1 8_666 . 15_656 4.8(11) yes
F1 Ba F1 8_666 . 15_666 103.8(13) yes
F1 Ba F1 8_666 . 16_556 123.4(13) yes
F1 Ba F1 8_666 . 17_666 111.7(14) yes
F1 Ba F1 8_666 . 18_566 119.2(15) yes
F1 Ba F1 8_666 . 19_665 67.6(13) yes
F1 Ba F1 8_666 . 20_555 55.7(14) yes
F1 Ba F1 8_666 . 21_565 62.5(14) yes
F1 Ba F1 8_666 . 22_455 117.9(9) yes
F1 Ba F1 8_666 . 22_555 51.4(14) yes
F1 Ba F1 8_666 . 22_565 127.7(10) yes
F1 Ba F1 8_666 . 23_565 126.9(8) yes
F1 Ba F1 8_666 . 23_665 56.4(15) yes
F1 Ba F1 8_666 . 23_675 135.8(10) yes
F1 Ba F1 8_666 . 24_555 127.7(11) yes
F1 Ba F1 8_666 . 24_655 54.0(15) yes
F1 Ba F1 8_666 . 24_665 125.6(9) yes
F1 Ba F2 8_666 . . 56.5(7) yes
F1 Ba F2 8_666 . 1_565 142.5(14) yes
F1 Ba F2 8_666 . 1_665 62.2(7) yes
F1 Ba F2 8_666 . 10_556 66.3(8) yes
F1 Ba F2 8_666 . 10_566 160.7(14) yes
F1 Ba F2 8_666 . 10_666 71.6(9) yes
F1 Ba F1 8_676 . 9_556 94.0(13) yes
F1 Ba F1 8_676 . 9_656 103.6(12) yes
F1 Ba F1 8_676 . 9_666 10.2(11) yes
F1 Ba F1 8_676 . 10_666 108.2(11) yes
F1 Ba F1 8_676 . 11_556 116.3(11) yes
F1 Ba F1 8_676 . 12_566 119.7(13) yes
F1 Ba F1 8_676 . 13_566 98.9(11) yes
F1 Ba F1 8_676 . 13_666 106.9(11) yes
F1 Ba F1 8_676 . 13_676 12.9(11) yes
F1 Ba F1 8_676 . 14_456 92.7(12) yes
F1 Ba F1 8_676 . 14_556 104.3(13) yes
F1 Ba F1 8_676 . 14_566 3.3(10) yes
F1 Ba F1 8_676 . 15_556 102.2(11) yes
F1 Ba F1 8_676 . 15_656 113.4(12) yes
F1 Ba F1 8_676 . 15_666 4.8(14) yes
F1 Ba F1 8_676 . 16_556 114.6(11) yes
F1 Ba F1 8_676 . 17_666 120.8(12) yes
F1 Ba F1 8_676 . 18_566 108.9(11) yes
F1 Ba F1 8_676 . 19_665 58.5(11) yes
F1 Ba F1 8_676 . 20_555 67.0(11) yes
F1 Ba F1 8_676 . 21_565 70.2(12) yes
F1 Ba F1 8_676 . 22_455 126.0(11) yes
F1 Ba F1 8_676 . 22_555 135.5(9) yes
F1 Ba F1 8_676 . 22_565 54.0(14) yes
F1 Ba F1 8_676 . 23_565 115.9(11) yes
F1 Ba F1 8_676 . 23_665 135.8(10) yes
F1 Ba F1 8_676 . 23_675 49.7(13) yes
F1 Ba F1 8_676 . 24_555 117.9(13) yes
F1 Ba F1 8_676 . 24_655 126.0(10) yes
F1 Ba F1 8_676 . 24_665 49.3(13) yes
F1 Ba F2 8_676 . . 145.3(12) yes
F1 Ba F2 8_676 . 1_565 52.6(9) yes
F1 Ba F2 8_676 . 1_665 65.5(9) yes
F1 Ba F2 8_676 . 10_556 162.9(12) yes
F1 Ba F2 8_676 . 10_566 61.7(10) yes
F1 Ba F2 8_676 . 10_666 73.6(9) yes
F1 Ba F1 9_556 . 9_656 108.6(13) yes
F1 Ba F1 9_556 . 9_666 103.1(12) yes
F1 Ba F1 9_556 . 10_666 118.4(12) yes
F1 Ba F1 9_556 . 11_556 123.9(13) yes
F1 Ba F1 9_556 . 12_566 112.0(12) yes
F1 Ba F1 9_556 . 13_566 5.7(12) yes
F1 Ba F1 9_556 . 13_666 107.7(13) yes
F1 Ba F1 9_556 . 13_676 104.3(12) yes
F1 Ba F1 9_556 . 14_456 4.8(14) yes
F1 Ba F1 9_556 . 14_556 103.8(13) yes
F1 Ba F1 9_556 . 14_566 97.3(11) yes
F1 Ba F1 9_556 . 15_556 8.2(12) yes
F1 Ba F1 9_556 . 15_656 98.9(13) yes
F1 Ba F1 9_556 . 15_666 95.0(13) yes
F1 Ba F1 9_556 . 16_556 111.7(12) yes
F1 Ba F1 9_556 . 17_666 119.2(11) yes
F1 Ba F1 9_556 . 18_566 123.4(13) yes
F1 Ba F1 9_556 . 19_665 62.5(11) yes
F1 Ba F1 9_556 . 20_555 67.6(13) yes
F1 Ba F1 9_556 . 21_565 55.7(12) yes
F1 Ba F1 9_556 . 22_455 54.0(14) yes
F1 Ba F1 9_556 . 22_555 125.6(11) yes
F1 Ba F1 9_556 . 22_565 127.7(13) yes
F1 Ba F1 9_556 . 23_565 51.4(14) yes
F1 Ba F1 9_556 . 23_665 127.7(11) yes
F1 Ba F1 9_556 . 23_675 117.9(13) yes
F1 Ba F1 9_556 . 24_555 56.4(15) yes
F1 Ba F1 9_556 . 24_655 135.8(11) yes
F1 Ba F1 9_556 . 24_665 126.9(13) yes
F1 Ba F2 9_556 . . 62.2(10) yes
F1 Ba F2 9_556 . 1_565 56.5(11) yes
F1 Ba F2 9_556 . 1_665 142.5(13) yes
F1 Ba F2 9_556 . 10_556 71.6(10) yes
F1 Ba F2 9_556 . 10_566 66.3(11) yes
F1 Ba F2 9_556 . 10_666 160.7(13) yes
F1 Ba F1 9_656 . 9_666 96.0(11) yes
F1 Ba F1 9_656 . 10_666 119.7(12) yes
F1 Ba F1 9_656 . 11_556 108.2(14) yes
F1 Ba F1 9_656 . 12_566 116.3(14) yes
F1 Ba F1 9_656 . 13_566 104.3(12) yes
F1 Ba F1 9_656 . 13_666 3.3(9) yes
F1 Ba F1 9_656 . 13_676 92.7(11) yes
F1 Ba F1 9_656 . 14_456 113.4(12) yes
F1 Ba F1 9_656 . 14_556 4.8(11) yes
F1 Ba F1 9_656 . 14_566 102.2(11) yes
F1 Ba F1 9_656 . 15_556 106.9(11) yes
F1 Ba F1 9_656 . 15_656 12.9(8) yes
F1 Ba F1 9_656 . 15_666 98.9(13) yes
F1 Ba F1 9_656 . 16_556 120.8(12) yes
F1 Ba F1 9_656 . 17_666 108.9(13) yes
F1 Ba F1 9_656 . 18_566 114.6(14) yes
F1 Ba F1 9_656 . 19_665 70.2(12) yes
F1 Ba F1 9_656 . 20_555 58.5(14) yes
F1 Ba F1 9_656 . 21_565 67.0(13) yes
F1 Ba F1 9_656 . 22_455 126.0(9) yes
F1 Ba F1 9_656 . 22_555 49.3(13) yes
F1 Ba F1 9_656 . 22_565 117.9(9) yes
F1 Ba F1 9_656 . 23_565 135.5(8) yes
F1 Ba F1 9_656 . 23_665 54.0(15) yes
F1 Ba F1 9_656 . 23_675 126.0(10) yes
F1 Ba F1 9_656 . 24_555 135.8(11) yes
F1 Ba F1 9_656 . 24_655 49.7(14) yes
F1 Ba F1 9_656 . 24_665 115.9(9) yes
F1 Ba F2 9_656 . . 65.5(6) yes
F1 Ba F2 9_656 . 1_565 145.3(13) yes
F1 Ba F2 9_656 . 1_665 52.6(6) yes
F1 Ba F2 9_656 . 10_556 73.6(8) yes
F1 Ba F2 9_656 . 10_566 162.9(12) yes
F1 Ba F2 9_656 . 10_666 61.7(8) yes
F1 Ba F1 9_666 . 10_666 107.1(11) yes
F1 Ba F1 9_666 . 11_556 113.4(10) yes
F1 Ba F1 9_666 . 12_566 119.0(12) yes
F1 Ba F1 9_666 . 13_566 107.7(11) yes
F1 Ba F1 9_666 . 13_666 99.3(10) yes
F1 Ba F1 9_666 . 13_676 3.3(11) yes
F1 Ba F1 9_666 . 14_456 102.2(11) yes
F1 Ba F1 9_666 . 14_556 97.3(12) yes
F1 Ba F1 9_666 . 14_566 7.3(9) yes
F1 Ba F1 9_666 . 15_556 111.3(10) yes
F1 Ba F1 9_666 . 15_656 106.9(11) yes
F1 Ba F1 9_666 . 15_666 8.2(12) yes
F1 Ba F1 9_666 . 16_556 114.3(10) yes
F1 Ba F1 9_666 . 17_666 118.4(11) yes
F1 Ba F1 9_666 . 18_566 106.7(11) yes
F1 Ba F1 9_666 . 19_665 60.7(10) yes
F1 Ba F1 9_666 . 20_555 67.3(10) yes
F1 Ba F1 9_666 . 21_565 72.6(12) yes
F1 Ba F1 9_666 . 22_455 135.5(10) yes
F1 Ba F1 9_666 . 22_555 125.3(8) yes
F1 Ba F1 9_666 . 22_565 51.4(14) yes
F1 Ba F1 9_666 . 23_565 125.3(10) yes
F1 Ba F1 9_666 . 23_665 125.6(9) yes
F1 Ba F1 9_666 . 23_675 49.3(13) yes
F1 Ba F1 9_666 . 24_555 126.9(13) yes
F1 Ba F1 9_666 . 24_655 115.9(9) yes
F1 Ba F1 9_666 . 24_665 46.4(13) yes
F1 Ba F2 9_666 . . 147.4(12) yes
F1 Ba F2 9_666 . 1_565 62.5(8) yes
F1 Ba F2 9_666 . 1_665 55.3(8) yes
F1 Ba F2 9_666 . 10_556 165.4(12) yes
F1 Ba F2 9_666 . 10_566 70.4(9) yes
F1 Ba F2 9_666 . 10_666 63.6(8) yes
F1 Ba F1 10_666 . 11_556 11.9(12) yes
F1 Ba F1 10_666 . 12_566 11.9(9) yes
F1 Ba F1 10_666 . 13_566 119.2(12) yes
F1 Ba F1 10_666 . 13_666 118.4(12) yes
F1 Ba F1 10_666 . 13_676 108.9(11) yes
F1 Ba F1 10_666 . 14_456 114.6(11) yes
F1 Ba F1 10_666 . 14_556 123.4(13) yes
F1 Ba F1 10_666 . 14_566 106.7(11) yes
F1 Ba F1 10_666 . 15_556 114.3(10) yes
F1 Ba F1 10_666 . 15_656 120.8(12) yes
F1 Ba F1 10_666 . 15_666 111.7(12) yes
F1 Ba F1 10_666 . 16_556 8.2(6) yes
F1 Ba F1 10_666 . 17_666 13.7(12) yes
F1 Ba F1 10_666 . 18_566 5.4(11) yes
F1 Ba F1 10_666 . 19_665 166.2(10) yes
F1 Ba F1 10_666 . 20_555 173.1(7) yes
F1 Ba F1 10_666 . 21_565 173.1(11) yes
F1 Ba F1 10_666 . 22_455 67.0(10) yes
F1 Ba F1 10_666 . 22_555 72.6(12) yes
F1 Ba F1 10_666 . 22_565 55.7(12) yes
F1 Ba F1 10_666 . 23_565 67.3(10) yes
F1 Ba F1 10_666 . 23_665 67.6(13) yes
F1 Ba F1 10_666 . 23_675 58.5(11) yes
F1 Ba F1 10_666 . 24_555 62.5(11) yes
F1 Ba F1 10_666 . 24_655 70.2(12) yes
F1 Ba F1 10_666 . 24_665 60.7(10) yes
F1 Ba F2 10_666 . . 105.5(10) yes
F1 Ba F2 10_666 . 1_565 93.6(11) yes
F1 Ba F2 10_666 . 1_665 98.3(9) yes
F1 Ba F2 10_666 . 10_556 87.2(10) yes
F1 Ba F2 10_666 . 10_566 75.3(11) yes
F1 Ba F2 10_666 . 10_666 80.1(9) yes
F1 Ba F1 11_556 . 12_566 11.9(10) yes
F1 Ba F1 11_556 . 13_566 123.4(12) yes
F1 Ba F1 11_556 . 13_666 106.7(13) yes
F1 Ba F1 11_556 . 13_676 114.6(10) yes
F1 Ba F1 11_556 . 14_456 120.8(12) yes
F1 Ba F1 11_556 . 14_556 111.7(14) yes
F1 Ba F1 11_556 . 14_566 114.3(10) yes
F1 Ba F1 11_556 . 15_556 118.4(11) yes
F1 Ba F1 11_556 . 15_656 108.9(13) yes
F1 Ba F1 11_556 . 15_666 119.2(11) yes
F1 Ba F1 11_556 . 16_556 13.7(12) yes
F1 Ba F1 11_556 . 17_666 5.4(7) yes
F1 Ba F1 11_556 . 18_566 8.2(11) yes
F1 Ba F1 11_556 . 19_665 173.1(7) yes
F1 Ba F1 11_556 . 20_555 166.2(13) yes
F1 Ba F1 11_556 . 21_565 173.1(11) yes
F1 Ba F1 11_556 . 22_455 70.2(12) yes
F1 Ba F1 11_556 . 22_555 60.7(13) yes
F1 Ba F1 11_556 . 22_565 62.5(12) yes
F1 Ba F1 11_556 . 23_565 72.6(12) yes
F1 Ba F1 11_556 . 23_665 55.7(14) yes
F1 Ba F1 11_556 . 23_675 67.0(11) yes
F1 Ba F1 11_556 . 24_555 67.6(13) yes
F1 Ba F1 11_556 . 24_655 58.5(14) yes
F1 Ba F1 11_556 . 24_665 67.3(10) yes
F1 Ba F2 11_556 . . 98.3(9) yes
F1 Ba F2 11_556 . 1_565 105.5(12) yes
F1 Ba F2 11_556 . 1_665 93.6(11) yes
F1 Ba F2 11_556 . 10_556 80.1(9) yes
F1 Ba F2 11_556 . 10_566 87.2(12) yes
F1 Ba F2 11_556 . 10_666 75.3(11) yes
F1 Ba F1 12_566 . 13_566 111.7(12) yes
F1 Ba F1 12_566 . 13_666 114.3(13) yes
F1 Ba F1 12_566 . 13_676 120.8(12) yes
F1 Ba F1 12_566 . 14_456 108.9(11) yes
F1 Ba F1 12_566 . 14_556 119.2(15) yes
F1 Ba F1 12_566 . 14_566 118.4(12) yes
F1 Ba F1 12_566 . 15_556 106.7(11) yes
F1 Ba F1 12_566 . 15_656 114.6(14) yes
F1 Ba F1 12_566 . 15_666 123.4(13) yes
F1 Ba F1 12_566 . 16_556 5.4(11) yes
F1 Ba F1 12_566 . 17_666 8.2(11) yes
F1 Ba F1 12_566 . 18_566 13.7(8) yes
F1 Ba F1 12_566 . 19_665 173.1(11) yes
F1 Ba F1 12_566 . 20_555 173.1(11) yes
F1 Ba F1 12_566 . 21_565 166.2(8) yes
F1 Ba F1 12_566 . 22_455 58.5(11) yes
F1 Ba F1 12_566 . 22_555 67.3(13) yes
F1 Ba F1 12_566 . 22_565 67.6(13) yes
F1 Ba F1 12_566 . 23_565 60.7(11) yes
F1 Ba F1 12_566 . 23_665 62.5(14) yes
F1 Ba F1 12_566 . 23_675 70.2(12) yes
F1 Ba F1 12_566 . 24_555 55.7(12) yes
F1 Ba F1 12_566 . 24_655 67.0(13) yes
F1 Ba F1 12_566 . 24_665 72.6(12) yes
F1 Ba F2 12_566 . . 93.6(11) yes
F1 Ba F2 12_566 . 1_565 98.3(12) yes
F1 Ba F2 12_566 . 1_665 105.5(10) yes
F1 Ba F2 12_566 . 10_556 75.3(11) yes
F1 Ba F2 12_566 . 10_566 80.1(12) yes
F1 Ba F2 12_566 . 10_666 87.2(10) yes
F1 Ba F1 13_566 . 13_666 103.1(11) yes
F1 Ba F1 13_566 . 13_676 108.6(11) yes
F1 Ba F1 13_566 . 14_456 9.8(12) yes
F1 Ba F1 13_566 . 14_556 99.5(12) yes
F1 Ba F1 13_566 . 14_566 102.1(10) yes
F1 Ba F1 13_566 . 15_556 5.0(14) yes
F1 Ba F1 13_566 . 15_656 94.0(12) yes
F1 Ba F1 13_566 . 15_666 99.5(12) yes
F1 Ba F1 13_566 . 16_556 112.0(12) yes
F1 Ba F1 13_566 . 17_666 118.4(11) yes
F1 Ba F1 13_566 . 18_566 123.9(13) yes
F1 Ba F1 13_566 . 19_665 63.2(11) yes
F1 Ba F1 13_566 . 20_555 67.2(13) yes
F1 Ba F1 13_566 . 21_565 55.4(12) yes
F1 Ba F1 13_566 . 22_455 53.2(14) yes
F1 Ba F1 13_566 . 22_555 120.0(9) yes
F1 Ba F1 13_566 . 22_565 133.3(11) yes
F1 Ba F1 13_566 . 23_565 51.9(14) yes
F1 Ba F1 13_566 . 23_665 122.2(9) yes
F1 Ba F1 13_566 . 23_675 123.4(12) yes
F1 Ba F1 13_566 . 24_555 56.7(15) yes
F1 Ba F1 13_566 . 24_655 130.1(10) yes
F1 Ba F1 13_566 . 24_665 132.5(11) yes
F1 Ba F2 13_566 . . 56.5(8) yes
F1 Ba F2 13_566 . 1_565 62.2(8) yes
F1 Ba F2 13_566 . 1_665 142.5(13) yes
F1 Ba F2 13_566 . 10_556 66.3(9) yes
F1 Ba F2 13_566 . 10_566 71.6(9) yes
F1 Ba F2 13_566 . 10_666 160.7(13) yes
F1 Ba F1 13_666 . 13_676 96.0(10) yes
F1 Ba F1 13_666 . 14_456 112.5(11) yes
F1 Ba F1 13_666 . 14_556 5.0(14) yes
F1 Ba F1 13_666 . 14_566 105.5(10) yes
F1 Ba F1 13_666 . 15_556 105.5(10) yes
F1 Ba F1 13_666 . 15_656 10.2(7) yes
F1 Ba F1 13_666 . 15_666 102.1(12) yes
F1 Ba F1 13_666 . 16_556 119.0(12) yes
F1 Ba F1 13_666 . 17_666 107.1(13) yes
F1 Ba F1 13_666 . 18_566 113.4(13) yes
F1 Ba F1 13_666 . 19_665 72.1(12) yes
F1 Ba F1 13_666 . 20_555 60.3(13) yes
F1 Ba F1 13_666 . 21_565 68.2(13) yes
F1 Ba F1 13_666 . 22_455 122.8(8) yes
F1 Ba F1 13_666 . 22_555 47.1(13) yes
F1 Ba F1 13_666 . 22_565 120.0(9) yes
F1 Ba F1 13_666 . 23_565 132.4(7) yes
F1 Ba F1 13_666 . 23_665 51.9(14) yes
F1 Ba F1 13_666 . 23_675 128.4(9) yes
F1 Ba F1 13_666 . 24_555 132.5(11) yes
F1 Ba F1 13_666 . 24_655 48.2(13) yes
F1 Ba F1 13_666 . 24_665 118.2(8) yes
F1 Ba F2 13_666 . . 62.5(5) yes
F1 Ba F2 13_666 . 1_565 147.4(12) yes
F1 Ba F2 13_666 . 1_665 55.3(5) yes
F1 Ba F2 13_666 . 10_556 70.4(6) yes
F1 Ba F2 13_666 . 10_566 165.4(12) yes
F1 Ba F2 13_666 . 10_666 63.6(7) yes
F1 Ba F1 13_676 . 14_456 103.6(11) yes
F1 Ba F1 13_676 . 14_556 94.0(11) yes
F1 Ba F1 13_676 . 14_566 10.2(10) yes
F1 Ba F1 13_676 . 15_556 112.5(11) yes
F1 Ba F1 13_676 . 15_656 103.6(11) yes
F1 Ba F1 13_676 . 15_666 9.8(12) yes
F1 Ba F1 13_676 . 16_556 116.3(11) yes
F1 Ba F1 13_676 . 17_666 119.7(12) yes
F1 Ba F1 13_676 . 18_566 108.2(11) yes
F1 Ba F1 13_676 . 19_665 59.2(11) yes
F1 Ba F1 13_676 . 20_555 65.3(11) yes
F1 Ba F1 13_676 . 21_565 71.2(12) yes
F1 Ba F1 13_676 . 22_455 138.7(10) yes
F1 Ba F1 13_676 . 22_555 122.8(8) yes
F1 Ba F1 13_676 . 22_565 53.2(14) yes
F1 Ba F1 13_676 . 23_565 128.4(10) yes
F1 Ba F1 13_676 . 23_665 123.4(10) yes
F1 Ba F1 13_676 . 23_675 51.6(13) yes
F1 Ba F1 13_676 . 24_555 130.1(12) yes
F1 Ba F1 13_676 . 24_655 113.6(9) yes
F1 Ba F1 13_676 . 24_665 48.2(13) yes
F1 Ba F2 13_676 . . 145.3(12) yes
F1 Ba F2 13_676 . 1_565 65.5(8) yes
F1 Ba F2 13_676 . 1_665 52.6(8) yes
F1 Ba F2 13_676 . 10_556 162.9(12) yes
F1 Ba F2 13_676 . 10_566 73.6(8) yes
F1 Ba F2 13_676 . 10_666 61.7(9) yes
F1 Ba F1 14_456 . 14_556 108.6(12) yes
F1 Ba F1 14_456 . 14_566 96.0(10) yes
F1 Ba F1 14_456 . 15_556 10.2(11) yes
F1 Ba F1 14_456 . 15_656 103.6(12) yes
F1 Ba F1 14_456 . 15_666 94.0(13) yes
F1 Ba F1 14_456 . 16_556 108.2(11) yes
F1 Ba F1 14_456 . 17_666 116.3(11) yes
F1 Ba F1 14_456 . 18_566 119.7(13) yes
F1 Ba F1 14_456 . 19_665 65.3(11) yes
F1 Ba F1 14_456 . 20_555 71.2(13) yes
F1 Ba F1 14_456 . 21_565 59.2(11) yes
F1 Ba F1 14_456 . 22_455 51.6(13) yes
F1 Ba F1 14_456 . 22_555 128.4(9) yes
F1 Ba F1 14_456 . 22_565 123.4(12) yes
F1 Ba F1 14_456 . 23_565 48.2(13) yes
F1 Ba F1 14_456 . 23_665 130.1(10) yes
F1 Ba F1 14_456 . 23_675 113.6(12) yes
F1 Ba F1 14_456 . 24_555 53.2(14) yes
F1 Ba F1 14_456 . 24_655 138.7(10) yes
F1 Ba F1 14_456 . 24_665 122.8(12) yes
F1 Ba F2 14_456 . . 65.5(9) yes
F1 Ba F2 14_456 . 1_565 52.6(9) yes
F1 Ba F2 14_456 . 1_665 145.3(12) yes
F1 Ba F2 14_456 . 10_556 73.6(9) yes
F1 Ba F2 14_456 . 10_566 61.7(10) yes
F1 Ba F2 14_456 . 10_666 162.9(12) yes
F1 Ba F1 14_556 . 14_566 103.1(12) yes
F1 Ba F1 14_556 . 15_556 102.1(11) yes
F1 Ba F1 14_556 . 15_656 9.8(9) yes
F1 Ba F1 14_556 . 15_666 99.5(14) yes
F1 Ba F1 14_556 . 16_556 123.9(13) yes
F1 Ba F1 14_556 . 17_666 112.0(14) yes
F1 Ba F1 14_556 . 18_566 118.4(14) yes
F1 Ba F1 14_556 . 19_665 67.2(13) yes
F1 Ba F1 14_556 . 20_555 55.4(14) yes
F1 Ba F1 14_556 . 21_565 63.2(14) yes
F1 Ba F1 14_556 . 22_455 123.4(10) yes
F1 Ba F1 14_556 . 22_555 51.9(14) yes
F1 Ba F1 14_556 . 22_565 122.2(9) yes
F1 Ba F1 14_556 . 23_565 132.5(9) yes
F1 Ba F1 14_556 . 23_665 56.7(16) yes
F1 Ba F1 14_556 . 23_675 130.1(10) yes
F1 Ba F1 14_556 . 24_555 133.3(12) yes
F1 Ba F1 14_556 . 24_655 53.2(15) yes
F1 Ba F1 14_556 . 24_665 120.0(9) yes
F1 Ba F2 14_556 . . 62.2(7) yes
F1 Ba F2 14_556 . 1_565 142.5(14) yes
F1 Ba F2 14_556 . 1_665 56.5(7) yes
F1 Ba F2 14_556 . 10_556 71.6(9) yes
F1 Ba F2 14_556 . 10_566 160.7(14) yes
F1 Ba F2 14_556 . 10_666 66.3(8) yes
F1 Ba F1 14_566 . 15_556 105.5(10) yes
F1 Ba F1 14_566 . 15_656 112.5(11) yes
F1 Ba F1 14_566 . 15_666 5.0(14) yes
F1 Ba F1 14_566 . 16_556 113.4(11) yes
F1 Ba F1 14_566 . 17_666 119.0(12) yes
F1 Ba F1 14_566 . 18_566 107.1(11) yes
F1 Ba F1 14_566 . 19_665 60.3(11) yes
F1 Ba F1 14_566 . 20_555 68.2(11) yes
F1 Ba F1 14_566 . 21_565 72.1(12) yes
F1 Ba F1 14_566 . 22_455 128.4(10) yes
F1 Ba F1 14_566 . 22_555 132.4(7) yes
F1 Ba F1 14_566 . 22_565 51.9(14) yes
F1 Ba F1 14_566 . 23_565 118.2(10) yes
F1 Ba F1 14_566 . 23_665 132.5(9) yes
F1 Ba F1 14_566 . 23_675 48.2(13) yes
F1 Ba F1 14_566 . 24_555 120.0(12) yes
F1 Ba F1 14_566 . 24_655 122.8(8) yes
F1 Ba F1 14_566 . 24_665 47.1(13) yes
F1 Ba F2 14_566 . . 147.4(12) yes
F1 Ba F2 14_566 . 1_565 55.3(7) yes
F1 Ba F2 14_566 . 1_665 62.5(7) yes
F1 Ba F2 14_566 . 10_556 165.4(12) yes
F1 Ba F2 14_566 . 10_566 63.6(8) yes
F1 Ba F2 14_566 . 10_666 70.4(7) yes
F1 Ba F1 15_556 . 15_656 96.0(11) yes
F1 Ba F1 15_556 . 15_666 103.1(12) yes
F1 Ba F1 15_556 . 16_556 107.1(11) yes
F1 Ba F1 15_556 . 17_666 113.4(10) yes
F1 Ba F1 15_556 . 18_566 119.0(12) yes
F1 Ba F1 15_556 . 19_665 68.2(10) yes
F1 Ba F1 15_556 . 20_555 72.1(12) yes
F1 Ba F1 15_556 . 21_565 60.3(11) yes
F1 Ba F1 15_556 . 22_455 48.2(13) yes
F1 Ba F1 15_556 . 22_555 118.2(8) yes
F1 Ba F1 15_556 . 22_565 132.5(11) yes
F1 Ba F1 15_556 . 23_565 47.1(13) yes
F1 Ba F1 15_556 . 23_665 120.0(9) yes
F1 Ba F1 15_556 . 23_675 122.8(12) yes
F1 Ba F1 15_556 . 24_555 51.9(14) yes
F1 Ba F1 15_556 . 24_655 128.4(9) yes
F1 Ba F1 15_556 . 24_665 132.4(11) yes
F1 Ba F2 15_556 . . 55.3(8) yes
F1 Ba F2 15_556 . 1_565 62.5(8) yes
F1 Ba F2 15_556 . 1_665 147.4(12) yes
F1 Ba F2 15_556 . 10_556 63.6(8) yes
F1 Ba F2 15_556 . 10_566 70.4(9) yes
F1 Ba F2 15_556 . 10_666 165.4(12) yes
F1 Ba F1 15_656 . 15_666 108.6(13) yes
F1 Ba F1 15_656 . 16_556 119.7(12) yes
F1 Ba F1 15_656 . 17_666 108.2(14) yes
F1 Ba F1 15_656 . 18_566 116.3(14) yes
F1 Ba F1 15_656 . 19_665 71.2(12) yes
F1 Ba F1 15_656 . 20_555 59.2(13) yes
F1 Ba F1 15_656 . 21_565 65.3(14) yes
F1 Ba F1 15_656 . 22_455 113.6(9) yes
F1 Ba F1 15_656 . 22_555 48.2(13) yes
F1 Ba F1 15_656 . 22_565 130.1(10) yes
F1 Ba F1 15_656 . 23_565 122.8(8) yes
F1 Ba F1 15_656 . 23_665 53.2(15) yes
F1 Ba F1 15_656 . 23_675 138.7(10) yes
F1 Ba F1 15_656 . 24_555 123.4(11) yes
F1 Ba F1 15_656 . 24_655 51.6(14) yes
F1 Ba F1 15_656 . 24_665 128.4(9) yes
F1 Ba F2 15_656 . . 52.6(6) yes
F1 Ba F2 15_656 . 1_565 145.3(13) yes
F1 Ba F2 15_656 . 1_665 65.5(6) yes
F1 Ba F2 15_656 . 10_556 61.7(8) yes
F1 Ba F2 15_656 . 10_566 162.9(12) yes
F1 Ba F2 15_656 . 10_666 73.6(8) yes
F1 Ba F1 15_666 . 16_556 118.4(12) yes
F1 Ba F1 15_666 . 17_666 123.9(13) yes
F1 Ba F1 15_666 . 18_566 112.0(12) yes
F1 Ba F1 15_666 . 19_665 55.4(12) yes
F1 Ba F1 15_666 . 20_555 63.2(12) yes
F1 Ba F1 15_666 . 21_565 67.2(13) yes
F1 Ba F1 15_666 . 22_455 130.1(12) yes
F1 Ba F1 15_666 . 22_555 132.5(11) yes
F1 Ba F1 15_666 . 22_565 56.7(15) yes
F1 Ba F1 15_666 . 23_565 120.0(12) yes
F1 Ba F1 15_666 . 23_665 133.3(12) yes
F1 Ba F1 15_666 . 23_675 53.2(14) yes
F1 Ba F1 15_666 . 24_555 122.2(14) yes
F1 Ba F1 15_666 . 24_655 123.4(11) yes
F1 Ba F1 15_666 . 24_665 51.9(14) yes
F1 Ba F2 15_666 . . 142.5(13) yes
F1 Ba F2 15_666 . 1_565 56.5(11) yes
F1 Ba F2 15_666 . 1_665 62.2(10) yes
F1 Ba F2 15_666 . 10_556 160.7(13) yes
F1 Ba F2 15_666 . 10_566 66.3(11) yes
F1 Ba F2 15_666 . 10_666 71.6(10) yes
F1 Ba F1 16_556 . 17_666 11.9(12) yes
F1 Ba F1 16_556 . 18_566 11.9(9) yes
F1 Ba F1 16_556 . 19_665 169.0(11) yes
F1 Ba F1 16_556 . 20_555 178.4(7) yes
F1 Ba F1 16_556 . 21_565 167.3(8) yes
F1 Ba F1 16_556 . 22_455 59.2(11) yes
F1 Ba F1 16_556 . 22_555 72.1(12) yes
F1 Ba F1 16_556 . 22_565 63.2(11) yes
F1 Ba F1 16_556 . 23_565 60.3(11) yes
F1 Ba F1 16_556 . 23_665 67.2(13) yes
F1 Ba F1 16_556 . 23_675 65.3(11) yes
F1 Ba F1 16_556 . 24_555 55.4(12) yes
F1 Ba F1 16_556 . 24_655 71.2(12) yes
F1 Ba F1 16_556 . 24_665 68.2(10) yes
F1 Ba F2 16_556 . . 98.3(9) yes
F1 Ba F2 16_556 . 1_565 93.6(11) yes
F1 Ba F2 16_556 . 1_665 105.5(10) yes
F1 Ba F2 16_556 . 10_556 80.1(9) yes
F1 Ba F2 16_556 . 10_566 75.3(11) yes
F1 Ba F2 16_556 . 10_666 87.2(10) yes
F1 Ba F1 17_666 . 18_566 11.9(10) yes
F1 Ba F1 17_666 . 19_665 178.4(7) yes
F1 Ba F1 17_666 . 20_555 167.3(13) yes
F1 Ba F1 17_666 . 21_565 169.0(11) yes
F1 Ba F1 17_666 . 22_455 65.3(11) yes
F1 Ba F1 17_666 . 22_555 60.3(13) yes
F1 Ba F1 17_666 . 22_565 67.2(13) yes
F1 Ba F1 17_666 . 23_565 68.2(11) yes
F1 Ba F1 17_666 . 23_665 55.4(14) yes
F1 Ba F1 17_666 . 23_675 71.2(13) yes
F1 Ba F1 17_666 . 24_555 63.2(12) yes
F1 Ba F1 17_666 . 24_655 59.2(13) yes
F1 Ba F1 17_666 . 24_665 72.1(12) yes
F1 Ba F2 17_666 . . 93.6(11) yes
F1 Ba F2 17_666 . 1_565 105.5(12) yes
F1 Ba F2 17_666 . 1_665 98.3(9) yes
F1 Ba F2 17_666 . 10_556 75.3(11) yes
F1 Ba F2 17_666 . 10_566 87.2(12) yes
F1 Ba F2 17_666 . 10_666 80.1(9) yes
F1 Ba F1 18_566 . 19_665 167.3(8) yes
F1 Ba F1 18_566 . 20_555 169.0(11) yes
F1 Ba F1 18_566 . 21_565 178.4(13) yes
F1 Ba F1 18_566 . 22_455 71.2(12) yes
F1 Ba F1 18_566 . 22_555 68.2(13) yes
F1 Ba F1 18_566 . 22_565 55.4(12) yes
F1 Ba F1 18_566 . 23_565 72.1(12) yes
F1 Ba F1 18_566 . 23_665 63.2(14) yes
F1 Ba F1 18_566 . 23_675 59.2(11) yes
F1 Ba F1 18_566 . 24_555 67.2(13) yes
F1 Ba F1 18_566 . 24_655 65.3(14) yes
F1 Ba F1 18_566 . 24_665 60.3(11) yes
F1 Ba F2 18_566 . . 105.5(10) yes
F1 Ba F2 18_566 . 1_565 98.3(12) yes
F1 Ba F2 18_566 . 1_665 93.6(11) yes
F1 Ba F2 18_566 . 10_556 87.2(10) yes
F1 Ba F2 18_566 . 10_566 80.1(12) yes
F1 Ba F2 18_566 . 10_666 75.3(11) yes
F1 Ba F1 19_665 . 20_555 11.9(12) yes
F1 Ba F1 19_665 . 21_565 11.9(9) yes
F1 Ba F1 19_665 . 22_455 116.3(11) yes
F1 Ba F1 19_665 . 22_555 119.0(12) yes
F1 Ba F1 19_665 . 22_565 112.0(12) yes
F1 Ba F1 19_665 . 23_565 113.4(11) yes
F1 Ba F1 19_665 . 23_665 123.9(13) yes
F1 Ba F1 19_665 . 23_675 108.2(11) yes
F1 Ba F1 19_665 . 24_555 118.4(12) yes
F1 Ba F1 19_665 . 24_655 119.7(12) yes
F1 Ba F1 19_665 . 24_665 107.1(11) yes
F1 Ba F2 19_665 . . 87.2(10) yes
F1 Ba F2 19_665 . 1_565 75.3(11) yes
F1 Ba F2 19_665 . 1_665 80.1(9) yes
F1 Ba F2 19_665 . 10_556 105.5(10) yes
F1 Ba F2 19_665 . 10_566 93.6(11) yes
F1 Ba F2 19_665 . 10_666 98.3(9) yes
F1 Ba F1 20_555 . 21_565 11.9(10) yes
F1 Ba F1 20_555 . 22_455 119.7(12) yes
F1 Ba F1 20_555 . 22_555 107.1(13) yes
F1 Ba F1 20_555 . 22_565 118.4(11) yes
F1 Ba F1 20_555 . 23_565 119.0(12) yes
F1 Ba F1 20_555 . 23_665 112.0(14) yes
F1 Ba F1 20_555 . 23_675 116.3(11) yes
F1 Ba F1 20_555 . 24_555 123.9(13) yes
F1 Ba F1 20_555 . 24_655 108.2(14) yes
F1 Ba F1 20_555 . 24_665 113.4(10) yes
F1 Ba F2 20_555 . . 80.1(9) yes
F1 Ba F2 20_555 . 1_565 87.2(12) yes
F1 Ba F2 20_555 . 1_665 75.3(11) yes
F1 Ba F2 20_555 . 10_556 98.3(9) yes
F1 Ba F2 20_555 . 10_566 105.5(12) yes
F1 Ba F2 20_555 . 10_666 93.6(11) yes
F1 Ba F1 21_565 . 22_455 108.2(11) yes
F1 Ba F1 21_565 . 22_555 113.4(13) yes
F1 Ba F1 21_565 . 22_565 123.9(13) yes
F1 Ba F1 21_565 . 23_565 107.1(11) yes
F1 Ba F1 21_565 . 23_665 118.4(14) yes
F1 Ba F1 21_565 . 23_675 119.7(13) yes
F1 Ba F1 21_565 . 24_555 112.0(12) yes
F1 Ba F1 21_565 . 24_655 116.3(14) yes
F1 Ba F1 21_565 . 24_665 119.0(12) yes
F1 Ba F2 21_565 . . 75.3(11) yes
F1 Ba F2 21_565 . 1_565 80.1(12) yes
F1 Ba F2 21_565 . 1_665 87.2(10) yes
F1 Ba F2 21_565 . 10_556 93.6(11) yes
F1 Ba F2 21_565 . 10_566 98.3(12) yes
F1 Ba F2 21_565 . 10_666 105.5(10) yes
F1 Ba F1 22_455 . 22_555 96.0(10) yes
F1 Ba F1 22_455 . 22_565 108.6(11) yes
F1 Ba F1 22_455 . 23_565 10.2(10) yes
F1 Ba F1 22_455 . 23_665 94.0(11) yes
F1 Ba F1 22_455 . 23_675 103.6(11) yes
F1 Ba F1 22_455 . 24_555 9.8(12) yes
F1 Ba F1 22_455 . 24_655 103.6(11) yes
F1 Ba F1 22_455 . 24_665 112.5(11) yes
F1 Ba F2 22_455 . . 61.7(9) yes
F1 Ba F2 22_455 . 1_565 73.6(8) yes
F1 Ba F2 22_455 . 1_665 162.9(12) yes
F1 Ba F2 22_455 . 10_556 52.6(8) yes
F1 Ba F2 22_455 . 10_566 65.5(8) yes
F1 Ba F2 22_455 . 10_666 145.3(12) yes
F1 Ba F1 22_555 . 22_565 103.1(11) yes
F1 Ba F1 22_555 . 23_565 105.5(10) yes
F1 Ba F1 22_555 . 23_665 5.0(14) yes
F1 Ba F1 22_555 . 23_675 112.5(11) yes
F1 Ba F1 22_555 . 24_555 102.1(12) yes
F1 Ba F1 22_555 . 24_655 10.2(7) yes
F1 Ba F1 22_555 . 24_665 105.5(10) yes
F1 Ba F2 22_555 . . 63.6(7) yes
F1 Ba F2 22_555 . 1_565 165.4(12) yes
F1 Ba F2 22_555 . 1_665 70.4(6) yes
F1 Ba F2 22_555 . 10_556 55.3(5) yes
F1 Ba F2 22_555 . 10_566 147.4(12) yes
F1 Ba F2 22_555 . 10_666 62.5(5) yes
F1 Ba F1 22_565 . 23_565 102.1(10) yes
F1 Ba F1 22_565 . 23_665 99.5(12) yes
F1 Ba F1 22_565 . 23_675 9.8(12) yes
F1 Ba F1 22_565 . 24_555 99.5(12) yes
F1 Ba F1 22_565 . 24_655 94.0(12) yes
F1 Ba F1 22_565 . 24_665 5.0(14) yes
F1 Ba F2 22_565 . . 160.7(13) yes
F1 Ba F2 22_565 . 1_565 71.6(9) yes
F1 Ba F2 22_565 . 1_665 66.3(9) yes
F1 Ba F2 22_565 . 10_556 142.5(13) yes
F1 Ba F2 22_565 . 10_566 62.2(8) yes
F1 Ba F2 22_565 . 10_666 56.5(8) yes
F1 Ba F1 23_565 . 23_665 103.1(12) yes
F1 Ba F1 23_565 . 23_675 96.0(10) yes
F1 Ba F1 23_565 . 24_555 5.0(14) yes
F1 Ba F1 23_565 . 24_655 112.5(11) yes
F1 Ba F1 23_565 . 24_665 105.5(10) yes
F1 Ba F2 23_565 . . 70.4(7) yes
F1 Ba F2 23_565 . 1_565 63.6(8) yes
F1 Ba F2 23_565 . 1_665 165.4(12) yes
F1 Ba F2 23_565 . 10_556 62.5(7) yes
F1 Ba F2 23_565 . 10_566 55.3(7) yes
F1 Ba F2 23_565 . 10_666 147.4(12) yes
F1 Ba F1 23_665 . 23_675 108.6(12) yes
F1 Ba F1 23_665 . 24_555 99.5(14) yes
F1 Ba F1 23_665 . 24_655 9.8(9) yes
F1 Ba F1 23_665 . 24_665 102.1(11) yes
F1 Ba F2 23_665 . . 66.3(8) yes
F1 Ba F2 23_665 . 1_565 160.7(14) yes
F1 Ba F2 23_665 . 1_665 71.6(9) yes
F1 Ba F2 23_665 . 10_556 56.5(7) yes
F1 Ba F2 23_665 . 10_566 142.5(14) yes
F1 Ba F2 23_665 . 10_666 62.2(7) yes
F1 Ba F1 23_675 . 24_555 94.0(13) yes
F1 Ba F1 23_675 . 24_655 103.6(12) yes
F1 Ba F1 23_675 . 24_665 10.2(11) yes
F1 Ba F2 23_675 . . 162.9(12) yes
F1 Ba F2 23_675 . 1_565 61.7(10) yes
F1 Ba F2 23_675 . 1_665 73.6(9) yes
F1 Ba F2 23_675 . 10_556 145.3(12) yes
F1 Ba F2 23_675 . 10_566 52.6(9) yes
F1 Ba F2 23_675 . 10_666 65.5(9) yes
F1 Ba F1 24_555 . 24_655 108.6(13) yes
F1 Ba F1 24_555 . 24_665 103.1(12) yes
F1 Ba F2 24_555 . . 71.6(10) yes
F1 Ba F2 24_555 . 1_565 66.3(11) yes
F1 Ba F2 24_555 . 1_665 160.7(13) yes
F1 Ba F2 24_555 . 10_556 62.2(10) yes
F1 Ba F2 24_555 . 10_566 56.5(11) yes
F1 Ba F2 24_555 . 10_666 142.5(13) yes
F1 Ba F1 24_655 . 24_665 96.0(11) yes
F1 Ba F2 24_655 . . 73.6(8) yes
F1 Ba F2 24_655 . 1_565 162.9(12) yes
F1 Ba F2 24_655 . 1_665 61.7(8) yes
F1 Ba F2 24_655 . 10_556 65.5(6) yes
F1 Ba F2 24_655 . 10_566 145.3(13) yes
F1 Ba F2 24_655 . 10_666 52.6(6) yes
F1 Ba F2 24_665 . . 165.4(12) yes
F1 Ba F2 24_665 . 1_565 70.4(9) yes
F1 Ba F2 24_665 . 1_665 63.6(8) yes
F1 Ba F2 24_665 . 10_556 147.4(12) yes
F1 Ba F2 24_665 . 10_566 62.5(8) yes
F1 Ba F2 24_665 . 10_666 55.3(8) yes
F2 Ba F2 . . 1_565 117.5(3) yes
F2 Ba F2 . . 1_665 117.5(3) yes
F2 Ba F2 . . 10_556 18.3(11) yes
F2 Ba F2 . . 10_566 120.84(10) yes
F2 Ba F2 . . 10_666 120.84(10) yes
F2 Ba F2 1_565 . 1_665 117.5(3) yes
F2 Ba F2 1_565 . 10_556 120.84(10) yes
F2 Ba F2 1_565 . 10_566 18.3(11) yes
F2 Ba F2 1_565 . 10_666 120.84(10) yes
F2 Ba F2 1_665 . 10_556 120.84(10) yes
F2 Ba F2 1_665 . 10_566 120.84(10) yes
F2 Ba F2 1_665 . 10_666 18.3(11) yes
F2 Ba F2 10_556 . 10_566 117.5(3) yes
F2 Ba F2 10_556 . 10_666 117.5(3) yes
F2 Ba F2 10_566 . 10_666 117.5(3) yes
F1 Th F1 . . 2_665 12.0(12) yes
F1 Th F1 . . 3_565 11.9(9) yes
F1 Th F1 . . 4_565 114.8(12) yes
F1 Th F1 . . 4_665 121.5(12) yes
F1 Th F1 . . 4_675 110.5(10) yes
F1 Th F1 . . 5_455 110.0(12) yes
F1 Th F1 . . 5_555 126.7(14) yes
F1 Th F1 . . 6_555 109.7(11) yes
F1 Th F1 . . 6_655 123.4(13) yes
F1 Th F1 . . 6_665 112.3(11) yes
F1 Th F1 . . 7_456 60.5(11) yes
F1 Th F1 . . 7_556 73.6(12) yes
F1 Th F1 . . 7_566 61.0(11) yes
F1 Th F1 . . 8_566 61.3(11) yes
F1 Th F1 . . 8_666 68.3(14) yes
F1 Th F1 . . 8_676 62.7(10) yes
F1 Th F1 . . 9_556 56.0(12) yes
F1 Th F1 . . 9_656 72.1(13) yes
F1 Th F1 . . 10_666 163.2(10) yes
F1 Th F1 . . 11_556 173.2(7) yes
F1 Th F1 . . 12_566 168.8(11) yes
F1 Th F1 . . 13_566 56.5(12) yes
F1 Th F1 . . 13_666 73.8(12) yes
F1 Th F1 . . 13_676 64.3(10) yes
F1 Th F1 . . 14_456 59.3(11) yes
F1 Th F1 . . 14_556 68.5(14) yes
F1 Th F1 . . 15_556 62.0(11) yes
F1 Th F1 . . 15_656 71.7(13) yes
F1 Th F1 . . 15_666 60.2(11) yes
F1 Th F1 . . 16_556 164.7(11) yes
F1 Th F1 . . 17_666 176.6(12) yes
F1 Th F1 . . 18_566 165.5(9) yes
F1 Th F1 . . 19_665 8.2(6) yes
F1 Th F1 . . 20_555 13.7(12) yes
F1 Th F1 . . 21_565 5.4(11) yes
F1 Th F1 . . 22_455 111.9(11) yes
F1 Th F1 . . 22_555 121.6(12) yes
F1 Th F1 . . 22_565 113.0(11) yes
F1 Th F1 . . 23_565 108.7(11) yes
F1 Th F1 . . 23_665 126.9(14) yes
F1 Th F1 . . 23_675 109.0(11) yes
F1 Th F1 . . 24_555 113.9(13) yes
F1 Th F1 . . 24_655 123.0(13) yes
F1 Th F2 . . . 83.5(10) yes
F1 Th F2 . . 1_565 73.6(11) yes
F1 Th F2 . . 1_665 85.1(9) yes
F1 Th F2 . . 10_556 103.2(10) yes
F1 Th F2 . . 10_566 91.2(11) yes
F1 Th F2 . . 10_666 102.5(9) yes
F1 Th F1 2_665 . 3_565 11.9(10) yes
F1 Th F1 2_665 . 4_565 122.3(12) yes
F1 Th F1 2_665 . 4_665 109.5(13) yes
F1 Th F1 2_665 . 4_675 114.1(11) yes
F1 Th F1 2_665 . 5_455 118.9(11) yes
F1 Th F1 2_665 . 5_555 114.7(14) yes
F1 Th F1 2_665 . 6_555 116.9(11) yes
F1 Th F1 2_665 . 6_655 111.7(14) yes
F1 Th F1 2_665 . 6_665 117.7(12) yes
F1 Th F1 2_665 . 7_456 66.9(11) yes
F1 Th F1 2_665 . 7_556 61.7(13) yes
F1 Th F1 2_665 . 7_566 64.9(12) yes
F1 Th F1 2_665 . 8_566 69.5(11) yes
F1 Th F1 2_665 . 8_666 56.4(15) yes
F1 Th F1 2_665 . 8_676 68.5(12) yes
F1 Th F1 2_665 . 9_556 64.3(12) yes
F1 Th F1 2_665 . 9_656 60.2(13) yes
F1 Th F1 2_665 . 10_666 170.7(9) yes
F1 Th F1 2_665 . 11_556 168.8(11) yes
F1 Th F1 2_665 . 12_566 177.4(11) yes
F1 Th F1 2_665 . 13_566 63.7(12) yes
F1 Th F1 2_665 . 13_666 61.8(13) yes
F1 Th F1 2_665 . 13_676 67.6(11) yes
F1 Th F1 2_665 . 14_456 68.1(11) yes
F1 Th F1 2_665 . 14_556 56.6(14) yes
F1 Th F1 2_665 . 15_556 68.9(11) yes
F1 Th F1 2_665 . 15_656 60.0(14) yes
F1 Th F1 2_665 . 15_666 65.4(13) yes
F1 Th F1 2_665 . 16_556 176.6(12) yes
F1 Th F1 2_665 . 17_666 171.3(12) yes
F1 Th F1 2_665 . 18_566 168.6(8) yes
F1 Th F1 2_665 . 19_665 13.6(12) yes
F1 Th F1 2_665 . 20_555 5.4(7) yes
F1 Th F1 2_665 . 21_565 8.3(11) yes
F1 Th F1 2_665 . 22_455 118.5(11) yes
F1 Th F1 2_665 . 22_555 109.8(13) yes
F1 Th F1 2_665 . 22_565 117.3(12) yes
F1 Th F1 2_665 . 23_565 117.1(11) yes
F1 Th F1 2_665 . 23_665 115.0(15) yes
F1 Th F1 2_665 . 23_675 115.0(12) yes
F1 Th F1 2_665 . 24_555 122.4(12) yes
F1 Th F1 2_665 . 24_655 111.1(13) yes
F1 Th F2 2_665 . . 78.8(11) yes
F1 Th F2 2_665 . 1_565 85.4(12) yes
F1 Th F2 2_665 . 1_665 78.5(9) yes
F1 Th F2 2_665 . 10_556 98.6(11) yes
F1 Th F2 2_665 . 10_566 103.0(12) yes
F1 Th F2 2_665 . 10_666 96.1(9) yes
F1 Th F1 3_565 . 4_565 126.4(13) yes
F1 Th F1 3_565 . 4_665 114.9(13) yes
F1 Th F1 3_565 . 4_675 102.6(10) yes
F1 Th F1 3_565 . 5_455 121.0(13) yes
F1 Th F1 3_565 . 5_555 119.9(14) yes
F1 Th F1 3_565 . 6_555 121.4(12) yes
F1 Th F1 3_565 . 6_655 118.9(14) yes
F1 Th F1 3_565 . 6_665 105.9(11) yes
F1 Th F1 3_565 . 7_456 72.4(12) yes
F1 Th F1 3_565 . 7_556 69.4(13) yes
F1 Th F1 3_565 . 7_566 53.2(11) yes
F1 Th F1 3_565 . 8_566 72.9(12) yes
F1 Th F1 3_565 . 8_666 63.9(14) yes
F1 Th F1 3_565 . 8_676 56.7(11) yes
F1 Th F1 3_565 . 9_556 67.7(13) yes
F1 Th F1 3_565 . 9_656 65.8(14) yes
F1 Th F1 3_565 . 10_666 159.1(8) yes
F1 Th F1 3_565 . 11_556 163.2(8) yes
F1 Th F1 3_565 . 12_566 170.7(10) yes
F1 Th F1 3_565 . 13_566 68.4(13) yes
F1 Th F1 3_565 . 13_666 68.1(13) yes
F1 Th F1 3_565 . 13_676 56.0(10) yes
F1 Th F1 3_565 . 14_456 70.8(12) yes
F1 Th F1 3_565 . 14_556 62.9(15) yes
F1 Th F1 3_565 . 15_556 73.8(12) yes
F1 Th F1 3_565 . 15_656 68.1(13) yes
F1 Th F1 3_565 . 15_666 53.5(12) yes
F1 Th F1 3_565 . 16_556 165.5(9) yes
F1 Th F1 3_565 . 17_666 168.6(8) yes
F1 Th F1 3_565 . 18_566 158.4(8) yes
F1 Th F1 3_565 . 19_665 5.4(11) yes
F1 Th F1 3_565 . 20_555 8.2(11) yes
F1 Th F1 3_565 . 21_565 13.6(8) yes
F1 Th F1 3_565 . 22_455 123.6(12) yes
F1 Th F1 3_565 . 22_555 116.6(13) yes
F1 Th F1 3_565 . 22_565 105.6(11) yes
F1 Th F1 3_565 . 23_565 120.0(13) yes
F1 Th F1 3_565 . 23_665 121.4(15) yes
F1 Th F1 3_565 . 23_675 103.2(11) yes
F1 Th F1 3_565 . 24_555 125.1(14) yes
F1 Th F1 3_565 . 24_655 115.8(14) yes
F1 Th F2 3_565 . . 90.6(10) yes
F1 Th F2 3_565 . 1_565 77.8(12) yes
F1 Th F2 3_565 . 1_665 73.2(11) yes
F1 Th F2 3_565 . 10_556 110.4(10) yes
F1 Th F2 3_565 . 10_566 95.1(12) yes
F1 Th F2 3_565 . 10_666 90.7(11) yes
F1 Th F1 4_565 . 4_665 107.6(12) yes
F1 Th F1 4_565 . 4_675 105.7(11) yes
F1 Th F1 4_565 . 5_455 9.7(12) yes
F1 Th F1 4_565 . 5_555 104.0(13) yes
F1 Th F1 4_565 . 6_555 5.5(14) yes
F1 Th F1 4_565 . 6_655 98.7(12) yes
F1 Th F1 4_565 . 6_665 97.2(12) yes
F1 Th F1 4_565 . 7_456 55.4(14) yes
F1 Th F1 4_565 . 7_556 127.3(9) yes
F1 Th F1 4_565 . 7_566 129.0(11) yes
F1 Th F1 4_565 . 8_566 53.5(14) yes
F1 Th F1 4_565 . 8_666 130.3(9) yes
F1 Th F1 4_565 . 8_676 119.8(11) yes
F1 Th F1 4_565 . 9_556 58.8(15) yes
F1 Th F1 4_565 . 9_656 137.8(10) yes
F1 Th F1 4_565 . 10_666 63.9(11) yes
F1 Th F1 4_565 . 11_556 68.3(13) yes
F1 Th F1 4_565 . 12_566 56.4(12) yes
F1 Th F1 4_565 . 13_566 58.6(15) yes
F1 Th F1 4_565 . 13_666 134.3(9) yes
F1 Th F1 4_565 . 13_676 131.2(10) yes
F1 Th F1 4_565 . 14_456 55.6(14) yes
F1 Th F1 4_565 . 14_556 135.9(10) yes
F1 Th F1 4_565 . 15_556 53.4(14) yes
F1 Th F1 4_565 . 15_656 125.3(9) yes
F1 Th F1 4_565 . 15_666 123.9(12) yes
F1 Th F1 4_565 . 16_556 56.5(12) yes
F1 Th F1 4_565 . 17_666 63.7(12) yes
F1 Th F1 4_565 . 18_566 68.4(13) yes
F1 Th F1 4_565 . 19_665 121.4(12) yes
F1 Th F1 4_565 . 20_555 126.9(13) yes
F1 Th F1 4_565 . 21_565 115.0(12) yes
F1 Th F1 4_565 . 22_455 5.4(11) yes
F1 Th F1 4_565 . 22_555 102.0(11) yes
F1 Th F1 4_565 . 22_565 101.3(11) yes
F1 Th F1 4_565 . 23_565 8.0(13) yes
F1 Th F1 4_565 . 23_665 99.6(13) yes
F1 Th F1 4_565 . 23_675 96.3(11) yes
F1 Th F1 4_565 . 24_555 5.9(12) yes
F1 Th F1 4_565 . 24_655 108.7(12) yes
F1 Th F2 4_565 . . 70.7(9) yes
F1 Th F2 4_565 . 1_565 71.2(9) yes
F1 Th F2 4_565 . 1_665 159.0(13) yes
F1 Th F2 4_565 . 10_556 60.1(8) yes
F1 Th F2 4_565 . 10_566 61.8(8) yes
F1 Th F2 4_565 . 10_666 141.6(13) yes
F1 Th F1 4_665 . 4_675 93.9(9) yes
F1 Th F1 4_665 . 5_455 116.7(12) yes
F1 Th F1 4_665 . 5_555 5.3(15) yes
F1 Th F1 4_665 . 6_555 109.9(11) yes
F1 Th F1 4_665 . 6_655 10.3(7) yes
F1 Th F1 4_665 . 6_665 99.9(12) yes
F1 Th F1 4_665 . 7_456 129.7(8) yes
F1 Th F1 4_665 . 7_556 48.5(13) yes
F1 Th F1 4_665 . 7_566 116.7(8) yes
F1 Th F1 4_665 . 8_566 139.4(7) yes
F1 Th F1 4_665 . 8_666 53.5(15) yes
F1 Th F1 4_665 . 8_676 124.5(9) yes
F1 Th F1 4_665 . 9_556 140.2(11) yes
F1 Th F1 4_665 . 9_656 49.4(14) yes
F1 Th F1 4_665 . 10_666 72.9(12) yes
F1 Th F1 4_665 . 11_556 61.3(13) yes
F1 Th F1 4_665 . 12_566 69.5(13) yes
F1 Th F1 4_665 . 13_566 134.3(9) yes
F1 Th F1 4_665 . 13_666 47.7(13) yes
F1 Th F1 4_665 . 13_676 112.8(8) yes
F1 Th F1 4_665 . 14_456 142.8(9) yes
F1 Th F1 4_665 . 14_556 52.9(15) yes
F1 Th F1 4_665 . 15_556 132.1(8) yes
F1 Th F1 4_665 . 15_656 50.9(14) yes
F1 Th F1 4_665 . 15_666 122.0(10) yes
F1 Th F1 4_665 . 16_556 73.8(12) yes
F1 Th F1 4_665 . 17_666 61.8(13) yes
F1 Th F1 4_665 . 18_566 68.1(13) yes
F1 Th F1 4_665 . 19_665 120.0(12) yes
F1 Th F1 4_665 . 20_555 108.7(13) yes
F1 Th F1 4_665 . 21_565 117.1(13) yes
F1 Th F1 4_665 . 22_455 106.7(11) yes
F1 Th F1 4_665 . 22_555 7.5(6) yes
F1 Th F1 4_665 . 22_565 95.3(10) yes
F1 Th F1 4_665 . 23_565 115.6(11) yes
F1 Th F1 4_665 . 23_665 8.0(12) yes
F1 Th F1 4_665 . 23_675 104.3(11) yes
F1 Th F1 4_665 . 24_555 112.0(13) yes
F1 Th F1 4_665 . 24_655 3.6(9) yes
F1 Th F2 4_665 . . 74.2(6) yes
F1 Th F2 4_665 . 1_565 161.4(10) yes
F1 Th F2 4_665 . 1_665 63.7(7) yes
F1 Th F2 4_665 . 10_556 65.7(5) yes
F1 Th F2 4_665 . 10_566 145.5(11) yes
F1 Th F2 4_665 . 10_666 55.5(5) yes
F1 Th F1 4_675 . 5_455 100.7(11) yes
F1 Th F1 4_675 . 5_555 91.2(11) yes
F1 Th F1 4_675 . 6_555 110.2(10) yes
F1 Th F1 4_675 . 6_655 101.6(10) yes
F1 Th F1 4_675 . 6_665 9.2(11) yes
F1 Th F1 4_675 . 7_456 134.8(10) yes
F1 Th F1 4_675 . 7_556 120.0(8) yes
F1 Th F1 4_675 . 7_566 49.7(13) yes
F1 Th F1 4_675 . 8_566 124.5(9) yes
F1 Th F1 4_675 . 8_666 119.8(9) yes
F1 Th F1 4_675 . 8_676 48.4(12) yes
F1 Th F1 4_675 . 9_556 125.3(12) yes
F1 Th F1 4_675 . 9_656 110.2(9) yes
F1 Th F1 4_675 . 10_666 56.7(10) yes
F1 Th F1 4_675 . 11_556 62.7(10) yes
F1 Th F1 4_675 . 12_566 68.5(11) yes
F1 Th F1 4_675 . 13_566 131.2(10) yes
F1 Th F1 4_675 . 13_666 112.8(8) yes
F1 Th F1 4_675 . 13_676 46.6(13) yes
F1 Th F1 4_675 . 14_456 121.7(11) yes
F1 Th F1 4_675 . 14_556 114.0(9) yes
F1 Th F1 4_675 . 15_556 131.8(10) yes
F1 Th F1 4_675 . 15_656 123.1(9) yes
F1 Th F1 4_675 . 15_666 50.4(13) yes
F1 Th F1 4_675 . 16_556 64.3(10) yes
F1 Th F1 4_675 . 17_666 67.6(11) yes
F1 Th F1 4_675 . 18_566 56.0(10) yes
F1 Th F1 4_675 . 19_665 103.2(10) yes
F1 Th F1 4_675 . 20_555 109.0(10) yes
F1 Th F1 4_675 . 21_565 115.0(11) yes
F1 Th F1 4_675 . 22_455 111.1(11) yes
F1 Th F1 4_675 . 22_555 100.3(10) yes
F1 Th F1 4_675 . 22_565 4.4(11) yes
F1 Th F1 4_675 . 23_565 104.3(10) yes
F1 Th F1 4_675 . 23_665 96.3(10) yes
F1 Th F1 4_675 . 23_675 12.1(10) yes
F1 Th F1 4_675 . 24_555 101.1(12) yes
F1 Th F1 4_675 . 24_655 90.3(10) yes
F1 Th F2 4_675 . . 165.2(12) yes
F1 Th F2 4_675 . 1_565 69.3(8) yes
F1 Th F2 4_675 . 1_665 58.2(8) yes
F1 Th F2 4_675 . 10_556 146.2(12) yes
F1 Th F2 4_675 . 10_566 61.7(7) yes
F1 Th F2 4_675 . 10_666 49.6(7) yes
F1 Th F1 5_455 . 5_555 112.8(13) yes
F1 Th F1 5_455 . 6_555 10.7(11) yes
F1 Th F1 5_455 . 6_655 108.1(13) yes
F1 Th F1 5_455 . 6_665 91.7(12) yes
F1 Th F1 5_455 . 7_456 53.3(13) yes
F1 Th F1 5_455 . 7_556 135.5(9) yes
F1 Th F1 5_455 . 7_566 119.4(11) yes
F1 Th F1 5_455 . 8_566 49.4(13) yes
F1 Th F1 5_455 . 8_666 137.8(10) yes
F1 Th F1 5_455 . 8_676 110.2(12) yes
F1 Th F1 5_455 . 9_556 54.6(14) yes
F1 Th F1 5_455 . 9_656 146.2(10) yes
F1 Th F1 5_455 . 10_666 65.8(11) yes
F1 Th F1 5_455 . 11_556 72.1(13) yes
F1 Th F1 5_455 . 12_566 60.2(12) yes
F1 Th F1 5_455 . 13_566 55.6(14) yes
F1 Th F1 5_455 . 13_666 142.8(9) yes
F1 Th F1 5_455 . 13_676 121.7(11) yes
F1 Th F1 5_455 . 14_456 50.9(14) yes
F1 Th F1 5_455 . 14_556 143.7(10) yes
F1 Th F1 5_455 . 15_556 50.8(13) yes
F1 Th F1 5_455 . 15_656 133.2(10) yes
F1 Th F1 5_455 . 15_666 114.2(13) yes
F1 Th F1 5_455 . 16_556 59.3(11) yes
F1 Th F1 5_455 . 17_666 68.1(11) yes
F1 Th F1 5_455 . 18_566 70.8(12) yes
F1 Th F1 5_455 . 19_665 115.8(11) yes
F1 Th F1 5_455 . 20_555 123.0(13) yes
F1 Th F1 5_455 . 21_565 111.1(12) yes
F1 Th F1 5_455 . 22_455 13.3(11) yes
F1 Th F1 5_455 . 22_555 111.3(12) yes
F1 Th F1 5_455 . 22_565 96.3(11) yes
F1 Th F1 5_455 . 23_565 3.6(10) yes
F1 Th F1 5_455 . 23_665 108.7(14) yes
F1 Th F1 5_455 . 23_675 90.3(11) yes
F1 Th F1 5_455 . 24_555 4.7(15) yes
F1 Th F1 5_455 . 24_655 117.5(13) yes
F1 Th F2 5_455 . . 77.8(9) yes
F1 Th F2 5_455 . 1_565 61.5(10) yes
F1 Th F2 5_455 . 1_665 158.1(10) yes
F1 Th F2 5_455 . 10_556 68.9(9) yes
F1 Th F2 5_455 . 10_566 52.5(9) yes
F1 Th F2 5_455 . 10_666 142.8(11) yes
F1 Th F1 5_555 . 6_555 106.7(12) yes
F1 Th F1 5_555 . 6_655 10.6(9) yes
F1 Th F1 5_555 . 6_665 96.7(13) yes
F1 Th F1 5_555 . 7_456 131.1(10) yes
F1 Th F1 5_555 . 7_556 53.7(15) yes
F1 Th F1 5_555 . 7_566 118.1(9) yes
F1 Th F1 5_555 . 8_566 140.2(9) yes
F1 Th F1 5_555 . 8_666 58.8(16) yes
F1 Th F1 5_555 . 8_676 125.3(10) yes
F1 Th F1 5_555 . 9_556 141.7(12) yes
F1 Th F1 5_555 . 9_656 54.6(15) yes
F1 Th F1 5_555 . 10_666 67.7(14) yes
F1 Th F1 5_555 . 11_556 56.0(15) yes
F1 Th F1 5_555 . 12_566 64.3(14) yes
F1 Th F1 5_555 . 13_566 135.9(10) yes
F1 Th F1 5_555 . 13_666 52.9(15) yes
F1 Th F1 5_555 . 13_676 114.0(9) yes
F1 Th F1 5_555 . 14_456 143.7(10) yes
F1 Th F1 5_555 . 14_556 58.2(16) yes
F1 Th F1 5_555 . 15_556 133.1(10) yes
F1 Th F1 5_555 . 15_656 56.0(15) yes
F1 Th F1 5_555 . 15_666 123.2(11) yes
F1 Th F1 5_555 . 16_556 68.5(14) yes
F1 Th F1 5_555 . 17_666 56.6(14) yes
F1 Th F1 5_555 . 18_566 62.9(15) yes
F1 Th F1 5_555 . 19_665 125.1(13) yes
F1 Th F1 5_555 . 20_555 113.9(14) yes
F1 Th F1 5_555 . 21_565 122.4(15) yes
F1 Th F1 5_555 . 22_455 103.5(12) yes
F1 Th F1 5_555 . 22_555 9.1(11) yes
F1 Th F1 5_555 . 22_565 92.4(12) yes
F1 Th F1 5_555 . 23_565 112.0(12) yes
F1 Th F1 5_555 . 23_665 5.9(8) yes
F1 Th F1 5_555 . 23_675 101.1(13) yes
F1 Th F1 5_555 . 24_555 108.2(14) yes
F1 Th F1 5_555 . 24_655 4.7(12) yes
F1 Th F2 5_555 . . 76.1(9) yes
F1 Th F2 5_555 . 1_565 157.0(13) yes
F1 Th F2 5_555 . 1_665 65.7(8) yes
F1 Th F2 5_555 . 10_556 66.0(8) yes
F1 Th F2 5_555 . 10_566 140.5(13) yes
F1 Th F2 5_555 . 10_666 55.9(7) yes
F1 Th F1 6_555 . 6_655 100.6(12) yes
F1 Th F1 6_555 . 6_665 101.4(11) yes
F1 Th F1 6_555 . 7_456 50.0(13) yes
F1 Th F1 6_555 . 7_556 124.8(8) yes
F1 Th F1 6_555 . 7_566 129.2(10) yes
F1 Th F1 6_555 . 8_566 48.5(13) yes
F1 Th F1 6_555 . 8_666 127.3(9) yes
F1 Th F1 6_555 . 8_676 120.0(11) yes
F1 Th F1 6_555 . 9_556 53.7(14) yes
F1 Th F1 6_555 . 9_656 135.5(9) yes
F1 Th F1 6_555 . 10_666 69.4(10) yes
F1 Th F1 6_555 . 11_556 73.6(12) yes
F1 Th F1 6_555 . 12_566 61.7(11) yes
F1 Th F1 6_555 . 13_566 53.4(14) yes
F1 Th F1 6_555 . 13_666 132.1(8) yes
F1 Th F1 6_555 . 13_676 131.8(10) yes
F1 Th F1 6_555 . 14_456 50.8(13) yes
F1 Th F1 6_555 . 14_556 133.1(10) yes
F1 Th F1 6_555 . 15_556 48.1(13) yes
F1 Th F1 6_555 . 15_656 122.6(9) yes
F1 Th F1 6_555 . 15_666 123.9(12) yes
F1 Th F1 6_555 . 16_556 62.0(11) yes
F1 Th F1 6_555 . 17_666 68.9(11) yes
F1 Th F1 6_555 . 18_566 73.8(12) yes
F1 Th F1 6_555 . 19_665 116.6(11) yes
F1 Th F1 6_555 . 20_555 121.6(12) yes
F1 Th F1 6_555 . 21_565 109.8(11) yes
F1 Th F1 6_555 . 22_455 3.3(12) yes
F1 Th F1 6_555 . 22_555 103.8(11) yes
F1 Th F1 6_555 . 22_565 105.8(11) yes
F1 Th F1 6_555 . 23_565 7.5(9) yes
F1 Th F1 6_555 . 23_665 102.0(12) yes
F1 Th F1 6_555 . 23_675 100.3(11) yes
F1 Th F1 6_555 . 24_555 9.1(12) yes
F1 Th F1 6_555 . 24_655 111.3(12) yes
F1 Th F2 6_555 . . 67.3(8) yes
F1 Th F2 6_555 . 1_565 70.7(9) yes
F1 Th F2 6_555 . 1_665 164.5(12) yes
F1 Th F2 6_555 . 10_556 58.2(8) yes
F1 Th F2 6_555 . 10_566 62.9(8) yes
F1 Th F2 6_555 . 10_666 147.0(12) yes
F1 Th F1 6_655 . 6_665 106.7(12) yes
F1 Th F1 6_655 . 7_456 120.5(9) yes
F1 Th F1 6_655 . 7_556 50.0(14) yes
F1 Th F1 6_655 . 7_566 127.0(9) yes
F1 Th F1 6_655 . 8_566 129.7(8) yes
F1 Th F1 6_655 . 8_666 55.4(15) yes
F1 Th F1 6_655 . 8_676 134.8(10) yes
F1 Th F1 6_655 . 9_556 131.1(11) yes
F1 Th F1 6_655 . 9_656 53.3(14) yes
F1 Th F1 6_655 . 10_666 72.4(13) yes
F1 Th F1 6_655 . 11_556 60.5(13) yes
F1 Th F1 6_655 . 12_566 66.9(14) yes
F1 Th F1 6_655 . 13_566 125.3(9) yes
F1 Th F1 6_655 . 13_666 50.9(14) yes
F1 Th F1 6_655 . 13_676 123.1(9) yes
F1 Th F1 6_655 . 14_456 133.2(10) yes
F1 Th F1 6_655 . 14_556 56.0(15) yes
F1 Th F1 6_655 . 15_556 122.6(9) yes
F1 Th F1 6_655 . 15_656 51.7(14) yes
F1 Th F1 6_655 . 15_666 132.3(11) yes
F1 Th F1 6_655 . 16_556 71.7(13) yes
F1 Th F1 6_655 . 17_666 60.0(14) yes
F1 Th F1 6_655 . 18_566 68.1(13) yes
F1 Th F1 6_655 . 19_665 123.6(13) yes
F1 Th F1 6_655 . 20_555 111.9(14) yes
F1 Th F1 6_655 . 21_565 118.5(14) yes
F1 Th F1 6_655 . 22_455 97.3(11) yes
F1 Th F1 6_655 . 22_555 3.3(10) yes
F1 Th F1 6_655 . 22_565 102.5(11) yes
F1 Th F1 6_655 . 23_565 106.7(11) yes
F1 Th F1 6_655 . 23_665 5.4(11) yes
F1 Th F1 6_655 . 23_675 111.1(11) yes
F1 Th F1 6_655 . 24_555 103.5(14) yes
F1 Th F1 6_655 . 24_655 13.3(8) yes
F1 Th F2 6_655 . . 65.6(8) yes
F1 Th F2 6_655 . 1_565 162.9(13) yes
F1 Th F2 6_655 . 1_665 73.8(8) yes
F1 Th F2 6_655 . 10_556 55.7(7) yes
F1 Th F2 6_655 . 10_566 145.3(13) yes
F1 Th F2 6_655 . 10_666 65.7(6) yes
F1 Th F1 6_665 . 7_456 127.0(12) yes
F1 Th F1 6_665 . 7_556 129.2(10) yes
F1 Th F1 6_665 . 7_566 52.8(14) yes
F1 Th F1 6_665 . 8_566 116.7(12) yes
F1 Th F1 6_665 . 8_666 129.0(11) yes
F1 Th F1 6_665 . 8_676 49.7(13) yes
F1 Th F1 6_665 . 9_556 118.1(14) yes
F1 Th F1 6_665 . 9_656 119.4(11) yes
F1 Th F1 6_665 . 10_666 53.2(11) yes
F1 Th F1 6_665 . 11_556 61.0(11) yes
F1 Th F1 6_665 . 12_566 64.9(12) yes
F1 Th F1 6_665 . 13_566 123.9(12) yes
F1 Th F1 6_665 . 13_666 122.0(10) yes
F1 Th F1 6_665 . 13_676 50.4(13) yes
F1 Th F1 6_665 . 14_456 114.2(13) yes
F1 Th F1 6_665 . 14_556 123.2(11) yes
F1 Th F1 6_665 . 15_556 123.9(12) yes
F1 Th F1 6_665 . 15_656 132.3(11) yes
F1 Th F1 6_665 . 15_666 52.5(14) yes
F1 Th F1 6_665 . 16_556 60.2(11) yes
F1 Th F1 6_665 . 17_666 65.4(13) yes
F1 Th F1 6_665 . 18_566 53.5(12) yes
F1 Th F1 6_665 . 19_665 105.6(12) yes
F1 Th F1 6_665 . 20_555 113.0(11) yes
F1 Th F1 6_665 . 21_565 117.3(13) yes
F1 Th F1 6_665 . 22_455 102.5(12) yes
F1 Th F1 6_665 . 22_555 105.8(12) yes
F1 Th F1 6_665 . 22_565 5.4(11) yes
F1 Th F1 6_665 . 23_565 95.3(11) yes
F1 Th F1 6_665 . 23_665 101.3(13) yes
F1 Th F1 6_665 . 23_675 4.4(13) yes
F1 Th F1 6_665 . 24_555 92.4(13) yes
F1 Th F1 6_665 . 24_655 96.3(13) yes
F1 Th F2 6_665 . . 163.4(13) yes
F1 Th F2 6_665 . 1_565 62.5(11) yes
F1 Th F2 6_665 . 1_665 67.3(10) yes
F1 Th F2 6_665 . 10_556 143.7(13) yes
F1 Th F2 6_665 . 10_566 53.3(10) yes
F1 Th F2 6_665 . 10_666 58.6(10) yes
F1 Th F1 7_456 . 7_556 100.6(10) yes
F1 Th F1 7_456 . 7_566 106.7(11) yes
F1 Th F1 7_456 . 8_566 10.3(10) yes
F1 Th F1 7_456 . 8_666 98.7(12) yes
F1 Th F1 7_456 . 8_676 101.6(11) yes
F1 Th F1 7_456 . 9_556 10.6(12) yes
F1 Th F1 7_456 . 9_656 108.1(11) yes
F1 Th F1 7_456 . 10_666 118.9(11) yes
F1 Th F1 7_456 . 11_556 123.4(12) yes
F1 Th F1 7_456 . 12_566 111.7(11) yes
F1 Th F1 7_456 . 13_566 5.4(11) yes
F1 Th F1 7_456 . 13_666 106.7(11) yes
F1 Th F1 7_456 . 13_676 111.1(11) yes
F1 Th F1 7_456 . 14_456 13.3(11) yes
F1 Th F1 7_456 . 14_556 103.5(12) yes
F1 Th F1 7_456 . 15_556 3.3(12) yes
F1 Th F1 7_456 . 15_656 97.3(11) yes
F1 Th F1 7_456 . 15_666 102.5(12) yes
F1 Th F1 7_456 . 16_556 111.9(11) yes
F1 Th F1 7_456 . 17_666 118.5(11) yes
F1 Th F1 7_456 . 18_566 123.6(12) yes
F1 Th F1 7_456 . 19_665 68.1(11) yes
F1 Th F1 7_456 . 20_555 71.7(12) yes
F1 Th F1 7_456 . 21_565 60.0(11) yes
F1 Th F1 7_456 . 22_455 51.7(14) yes
F1 Th F1 7_456 . 22_555 122.6(8) yes
F1 Th F1 7_456 . 22_565 132.3(10) yes
F1 Th F1 7_456 . 23_565 50.9(13) yes
F1 Th F1 7_456 . 23_665 125.3(9) yes
F1 Th F1 7_456 . 23_675 123.1(11) yes
F1 Th F1 7_456 . 24_555 56.0(14) yes
F1 Th F1 7_456 . 24_655 133.2(10) yes
F1 Th F2 7_456 . . 55.7(8) yes
F1 Th F2 7_456 . 1_565 65.7(8) yes
F1 Th F2 7_456 . 1_665 145.3(12) yes
F1 Th F2 7_456 . 10_556 65.6(9) yes
F1 Th F2 7_456 . 10_566 73.8(9) yes
F1 Th F2 7_456 . 10_666 162.9(12) yes
F1 Th F1 7_556 . 7_566 101.4(10) yes
F1 Th F1 7_556 . 8_566 109.9(10) yes
F1 Th F1 7_556 . 8_666 5.5(14) yes
F1 Th F1 7_556 . 8_676 110.2(11) yes
F1 Th F1 7_556 . 9_556 106.7(13) yes
F1 Th F1 7_556 . 9_656 10.7(7) yes
F1 Th F1 7_556 . 10_666 121.4(12) yes
F1 Th F1 7_556 . 11_556 109.7(13) yes
F1 Th F1 7_556 . 12_566 116.9(13) yes
F1 Th F1 7_556 . 13_566 102.0(11) yes
F1 Th F1 7_556 . 13_666 7.5(6) yes
F1 Th F1 7_556 . 13_676 100.3(10) yes
F1 Th F1 7_556 . 14_456 111.3(12) yes
F1 Th F1 7_556 . 14_556 9.1(11) yes
F1 Th F1 7_556 . 15_556 103.8(11) yes
F1 Th F1 7_556 . 15_656 3.3(10) yes
F1 Th F1 7_556 . 15_666 105.8(12) yes
F1 Th F1 7_556 . 16_556 121.6(12) yes
F1 Th F1 7_556 . 17_666 109.8(13) yes
F1 Th F1 7_556 . 18_566 116.6(13) yes
F1 Th F1 7_556 . 19_665 73.8(12) yes
F1 Th F1 7_556 . 20_555 62.0(13) yes
F1 Th F1 7_556 . 21_565 68.9(13) yes
F1 Th F1 7_556 . 22_455 122.6(8) yes
F1 Th F1 7_556 . 22_555 48.1(13) yes
F1 Th F1 7_556 . 22_565 123.9(8) yes
F1 Th F1 7_556 . 23_565 132.1(7) yes
F1 Th F1 7_556 . 23_665 53.4(15) yes
F1 Th F1 7_556 . 23_675 131.8(9) yes
F1 Th F1 7_556 . 24_555 133.1(11) yes
F1 Th F1 7_556 . 24_655 50.8(14) yes
F1 Th F2 7_556 . . 58.2(5) yes
F1 Th F2 7_556 . 1_565 147.0(12) yes
F1 Th F2 7_556 . 1_665 62.9(5) yes
F1 Th F2 7_556 . 10_556 67.3(7) yes
F1 Th F2 7_556 . 10_566 164.5(12) yes
F1 Th F2 7_556 . 10_666 70.7(6) yes
F1 Th F1 7_566 . 8_566 99.9(10) yes
F1 Th F1 7_566 . 8_666 97.2(11) yes
F1 Th F1 7_566 . 8_676 9.2(11) yes
F1 Th F1 7_566 . 9_556 96.7(12) yes
F1 Th F1 7_566 . 9_656 91.7(11) yes
F1 Th F1 7_566 . 10_666 105.9(11) yes
F1 Th F1 7_566 . 11_556 112.3(11) yes
F1 Th F1 7_566 . 12_566 117.7(12) yes
F1 Th F1 7_566 . 13_566 101.3(11) yes
F1 Th F1 7_566 . 13_666 95.3(10) yes
F1 Th F1 7_566 . 13_676 4.4(11) yes
F1 Th F1 7_566 . 14_456 96.3(11) yes
F1 Th F1 7_566 . 14_556 92.4(12) yes
F1 Th F1 7_566 . 15_556 105.8(11) yes
F1 Th F1 7_566 . 15_656 102.5(11) yes
F1 Th F1 7_566 . 15_666 5.4(11) yes
F1 Th F1 7_566 . 16_556 113.0(11) yes
F1 Th F1 7_566 . 17_666 117.3(12) yes
F1 Th F1 7_566 . 18_566 105.6(11) yes
F1 Th F1 7_566 . 19_665 53.5(11) yes
F1 Th F1 7_566 . 20_555 60.2(11) yes
F1 Th F1 7_566 . 21_565 65.4(12) yes
F1 Th F1 7_566 . 22_455 132.3(10) yes
F1 Th F1 7_566 . 22_555 123.9(8) yes
F1 Th F1 7_566 . 22_565 52.5(14) yes
F1 Th F1 7_566 . 23_565 122.0(10) yes
F1 Th F1 7_566 . 23_665 123.9(9) yes
F1 Th F1 7_566 . 23_675 50.4(13) yes
F1 Th F1 7_566 . 24_555 123.2(13) yes
F1 Th F1 7_566 . 24_655 114.2(9) yes
F1 Th F2 7_566 . . 143.7(13) yes
F1 Th F2 7_566 . 1_565 58.6(8) yes
F1 Th F2 7_566 . 1_665 53.3(7) yes
F1 Th F2 7_566 . 10_556 163.4(13) yes
F1 Th F2 7_566 . 10_566 67.3(9) yes
F1 Th F2 7_566 . 10_666 62.5(8) yes
F1 Th F1 8_566 . 8_666 107.6(13) yes
F1 Th F1 8_566 . 8_676 93.9(10) yes
F1 Th F1 8_566 . 9_556 5.3(14) yes
F1 Th F1 8_566 . 9_656 116.7(12) yes
F1 Th F1 8_566 . 10_666 114.9(11) yes
F1 Th F1 8_566 . 11_556 121.5(12) yes
F1 Th F1 8_566 . 12_566 109.5(11) yes
F1 Th F1 8_566 . 13_566 8.0(13) yes
F1 Th F1 8_566 . 13_666 115.6(11) yes
F1 Th F1 8_566 . 13_676 104.3(10) yes
F1 Th F1 8_566 . 14_456 3.6(10) yes
F1 Th F1 8_566 . 14_556 112.0(12) yes
F1 Th F1 8_566 . 15_556 7.5(9) yes
F1 Th F1 8_566 . 15_656 106.7(11) yes
F1 Th F1 8_566 . 15_666 95.3(11) yes
F1 Th F1 8_566 . 16_556 108.7(11) yes
F1 Th F1 8_566 . 17_666 117.1(11) yes
F1 Th F1 8_566 . 18_566 120.0(13) yes
F1 Th F1 8_566 . 19_665 68.1(10) yes
F1 Th F1 8_566 . 20_555 73.8(12) yes
F1 Th F1 8_566 . 21_565 61.8(11) yes
F1 Th F1 8_566 . 22_455 50.9(13) yes
F1 Th F1 8_566 . 22_555 132.1(7) yes
F1 Th F1 8_566 . 22_565 122.0(10) yes
F1 Th F1 8_566 . 23_565 47.7(13) yes
F1 Th F1 8_566 . 23_665 134.3(8) yes
F1 Th F1 8_566 . 23_675 112.8(11) yes
F1 Th F1 8_566 . 24_555 52.9(14) yes
F1 Th F1 8_566 . 24_655 142.8(8) yes
F1 Th F2 8_566 . . 65.7(7) yes
F1 Th F2 8_566 . 1_565 55.5(7) yes
F1 Th F2 8_566 . 1_665 145.5(11) yes
F1 Th F2 8_566 . 10_556 74.2(7) yes
F1 Th F2 8_566 . 10_566 63.7(8) yes
F1 Th F2 8_566 . 10_666 161.4(10) yes
F1 Th F1 8_666 . 8_676 105.7(12) yes
F1 Th F1 8_666 . 9_556 104.0(15) yes
F1 Th F1 8_666 . 9_656 9.7(10) yes
F1 Th F1 8_666 . 10_666 126.4(14) yes
F1 Th F1 8_666 . 11_556 114.8(15) yes
F1 Th F1 8_666 . 12_566 122.3(15) yes
F1 Th F1 8_666 . 13_566 99.6(13) yes
F1 Th F1 8_666 . 13_666 8.0(12) yes
F1 Th F1 8_666 . 13_676 96.3(10) yes
F1 Th F1 8_666 . 14_456 108.7(14) yes
F1 Th F1 8_666 . 14_556 5.9(8) yes
F1 Th F1 8_666 . 15_556 102.0(12) yes
F1 Th F1 8_666 . 15_656 5.4(11) yes
F1 Th F1 8_666 . 15_666 101.3(13) yes
F1 Th F1 8_666 . 16_556 126.9(14) yes
F1 Th F1 8_666 . 17_666 115.0(15) yes
F1 Th F1 8_666 . 18_566 121.4(15) yes
F1 Th F1 8_666 . 19_665 68.4(13) yes
F1 Th F1 8_666 . 20_555 56.5(14) yes
F1 Th F1 8_666 . 21_565 63.7(15) yes
F1 Th F1 8_666 . 22_455 125.3(9) yes
F1 Th F1 8_666 . 22_555 53.4(15) yes
F1 Th F1 8_666 . 22_565 123.9(9) yes
F1 Th F1 8_666 . 23_565 134.3(8) yes
F1 Th F1 8_666 . 23_665 58.6(16) yes
F1 Th F1 8_666 . 23_675 131.2(10) yes
F1 Th F1 8_666 . 24_555 135.9(11) yes
F1 Th F1 8_666 . 24_655 55.6(15) yes
F1 Th F2 8_666 . . 60.1(7) yes
F1 Th F2 8_666 . 1_565 141.6(13) yes
F1 Th F2 8_666 . 1_665 61.8(7) yes
F1 Th F2 8_666 . 10_556 70.7(8) yes
F1 Th F2 8_666 . 10_566 159.0(13) yes
F1 Th F2 8_666 . 10_666 71.2(9) yes
F1 Th F1 8_676 . 9_556 91.2(12) yes
F1 Th F1 8_676 . 9_656 100.7(12) yes
F1 Th F1 8_676 . 10_666 102.6(11) yes
F1 Th F1 8_676 . 11_556 110.5(10) yes
F1 Th F1 8_676 . 12_566 114.1(12) yes
F1 Th F1 8_676 . 13_566 96.3(11) yes
F1 Th F1 8_676 . 13_666 104.3(11) yes
F1 Th F1 8_676 . 13_676 12.1(10) yes
F1 Th F1 8_676 . 14_456 90.3(11) yes
F1 Th F1 8_676 . 14_556 101.1(13) yes
F1 Th F1 8_676 . 15_556 100.3(11) yes
F1 Th F1 8_676 . 15_656 111.1(11) yes
F1 Th F1 8_676 . 15_666 4.4(13) yes
F1 Th F1 8_676 . 16_556 109.0(11) yes
F1 Th F1 8_676 . 17_666 115.0(12) yes
F1 Th F1 8_676 . 18_566 103.2(11) yes
F1 Th F1 8_676 . 19_665 56.0(11) yes
F1 Th F1 8_676 . 20_555 64.3(11) yes
F1 Th F1 8_676 . 21_565 67.6(12) yes
F1 Th F1 8_676 . 22_455 123.1(11) yes
F1 Th F1 8_676 . 22_555 131.8(9) yes
F1 Th F1 8_676 . 22_565 50.4(13) yes
F1 Th F1 8_676 . 23_565 112.8(11) yes
F1 Th F1 8_676 . 23_665 131.2(10) yes
F1 Th F1 8_676 . 23_675 46.6(13) yes
F1 Th F1 8_676 . 24_555 114.0(13) yes
F1 Th F1 8_676 . 24_655 121.7(10) yes
F1 Th F2 8_676 . . 146.2(12) yes
F1 Th F2 8_676 . 1_565 49.6(9) yes
F1 Th F2 8_676 . 1_665 61.7(8) yes
F1 Th F2 8_676 . 10_556 165.2(12) yes
F1 Th F2 8_676 . 10_566 58.2(10) yes
F1 Th F2 8_676 . 10_666 69.3(9) yes
F1 Th F1 9_556 . 9_656 112.8(14) yes
F1 Th F1 9_556 . 10_666 119.9(12) yes
F1 Th F1 9_556 . 11_556 126.7(13) yes
F1 Th F1 9_556 . 12_566 114.7(12) yes
F1 Th F1 9_556 . 13_566 5.9(12) yes
F1 Th F1 9_556 . 13_666 112.0(13) yes
F1 Th F1 9_556 . 13_676 101.1(12) yes
F1 Th F1 9_556 . 14_456 4.7(15) yes
F1 Th F1 9_556 . 14_556 108.2(14) yes
F1 Th F1 9_556 . 15_556 9.1(12) yes
F1 Th F1 9_556 . 15_656 103.5(14) yes
F1 Th F1 9_556 . 15_666 92.4(13) yes
F1 Th F1 9_556 . 16_556 113.9(13) yes
F1 Th F1 9_556 . 17_666 122.4(12) yes
F1 Th F1 9_556 . 18_566 125.1(14) yes
F1 Th F1 9_556 . 19_665 62.9(12) yes
F1 Th F1 9_556 . 20_555 68.5(13) yes
F1 Th F1 9_556 . 21_565 56.6(12) yes
F1 Th F1 9_556 . 22_455 56.0(14) yes
F1 Th F1 9_556 . 22_555 133.1(11) yes
F1 Th F1 9_556 . 22_565 123.2(13) yes
F1 Th F1 9_556 . 23_565 52.9(14) yes
F1 Th F1 9_556 . 23_665 135.9(11) yes
F1 Th F1 9_556 . 23_675 114.0(13) yes
F1 Th F1 9_556 . 24_555 58.2(15) yes
F1 Th F1 9_556 . 24_655 143.7(12) yes
F1 Th F2 9_556 . . 66.0(10) yes
F1 Th F2 9_556 . 1_565 55.9(11) yes
F1 Th F2 9_556 . 1_665 140.5(13) yes
F1 Th F2 9_556 . 10_556 76.1(11) yes
F1 Th F2 9_556 . 10_566 65.7(12) yes
F1 Th F2 9_556 . 10_666 157.0(12) yes
F1 Th F1 9_656 . 10_666 121.0(12) yes
F1 Th F1 9_656 . 11_556 110.0(14) yes
F1 Th F1 9_656 . 12_566 118.9(14) yes
F1 Th F1 9_656 . 13_566 108.7(12) yes
F1 Th F1 9_656 . 13_666 3.6(9) yes
F1 Th F1 9_656 . 13_676 90.3(10) yes
F1 Th F1 9_656 . 14_456 117.5(13) yes
F1 Th F1 9_656 . 14_556 4.7(12) yes
F1 Th F1 9_656 . 15_556 111.3(12) yes
F1 Th F1 9_656 . 15_656 13.3(8) yes
F1 Th F1 9_656 . 15_666 96.3(13) yes
F1 Th F1 9_656 . 16_556 123.0(13) yes
F1 Th F1 9_656 . 17_666 111.1(13) yes
F1 Th F1 9_656 . 18_566 115.8(14) yes
F1 Th F1 9_656 . 19_665 70.8(13) yes
F1 Th F1 9_656 . 20_555 59.3(14) yes
F1 Th F1 9_656 . 21_565 68.1(13) yes
F1 Th F1 9_656 . 22_455 133.2(10) yes
F1 Th F1 9_656 . 22_555 50.8(14) yes
F1 Th F1 9_656 . 22_565 114.2(9) yes
F1 Th F1 9_656 . 23_565 142.8(8) yes
F1 Th F1 9_656 . 23_665 55.6(15) yes
F1 Th F1 9_656 . 23_675 121.7(10) yes
F1 Th F1 9_656 . 24_555 143.7(12) yes
F1 Th F1 9_656 . 24_655 50.9(14) yes
F1 Th F2 9_656 . . 68.9(7) yes
F1 Th F2 9_656 . 1_565 142.8(12) yes
F1 Th F2 9_656 . 1_665 52.5(7) yes
F1 Th F2 9_656 . 10_556 77.8(8) yes
F1 Th F2 9_656 . 10_566 158.1(11) yes
F1 Th F2 9_656 . 10_666 61.5(8) yes
F1 Th F1 10_666 . 11_556 11.9(12) yes
F1 Th F1 10_666 . 12_566 11.9(9) yes
F1 Th F1 10_666 . 13_566 121.4(12) yes
F1 Th F1 10_666 . 13_666 120.0(12) yes
F1 Th F1 10_666 . 13_676 103.2(10) yes
F1 Th F1 10_666 . 14_456 115.8(11) yes
F1 Th F1 10_666 . 14_556 125.1(13) yes
F1 Th F1 10_666 . 15_556 116.6(11) yes
F1 Th F1 10_666 . 15_656 123.6(13) yes
F1 Th F1 10_666 . 15_666 105.6(12) yes
F1 Th F1 10_666 . 16_556 8.2(6) yes
F1 Th F1 10_666 . 17_666 13.6(12) yes
F1 Th F1 10_666 . 18_566 5.4(11) yes
F1 Th F1 10_666 . 19_665 158.4(9) yes
F1 Th F1 10_666 . 20_555 165.5(7) yes
F1 Th F1 10_666 . 21_565 168.6(12) yes
F1 Th F1 10_666 . 22_455 68.1(11) yes
F1 Th F1 10_666 . 22_555 73.8(12) yes
F1 Th F1 10_666 . 22_565 53.5(11) yes
F1 Th F1 10_666 . 23_565 68.1(10) yes
F1 Th F1 10_666 . 23_665 68.4(13) yes
F1 Th F1 10_666 . 23_675 56.0(11) yes
F1 Th F1 10_666 . 24_555 62.9(12) yes
F1 Th F1 10_666 . 24_655 70.8(13) yes
F1 Th F2 10_666 . . 110.4(10) yes
F1 Th F2 10_666 . 1_565 90.7(11) yes
F1 Th F2 10_666 . 1_665 95.1(9) yes
F1 Th F2 10_666 . 10_556 90.6(10) yes
F1 Th F2 10_666 . 10_566 73.2(11) yes
F1 Th F2 10_666 . 10_666 77.8(9) yes
F1 Th F1 11_556 . 12_566 12.0(10) yes
F1 Th F1 11_556 . 13_566 126.9(13) yes
F1 Th F1 11_556 . 13_666 108.7(13) yes
F1 Th F1 11_556 . 13_676 109.0(10) yes
F1 Th F1 11_556 . 14_456 123.0(13) yes
F1 Th F1 11_556 . 14_556 113.9(14) yes
F1 Th F1 11_556 . 15_556 121.6(12) yes
F1 Th F1 11_556 . 15_656 111.9(14) yes
F1 Th F1 11_556 . 15_666 113.0(11) yes
F1 Th F1 11_556 . 16_556 13.7(12) yes
F1 Th F1 11_556 . 17_666 5.4(7) yes
F1 Th F1 11_556 . 18_566 8.2(11) yes
F1 Th F1 11_556 . 19_665 165.5(7) yes
F1 Th F1 11_556 . 20_555 164.7(11) yes
F1 Th F1 11_556 . 21_565 176.6(9) yes
F1 Th F1 11_556 . 22_455 71.7(12) yes
F1 Th F1 11_556 . 22_555 62.0(13) yes
F1 Th F1 11_556 . 22_565 60.2(11) yes
F1 Th F1 11_556 . 23_565 73.8(12) yes
F1 Th F1 11_556 . 23_665 56.5(14) yes
F1 Th F1 11_556 . 23_675 64.3(11) yes
F1 Th F1 11_556 . 24_555 68.5(13) yes
F1 Th F1 11_556 . 24_655 59.3(14) yes
F1 Th F2 11_556 . . 103.2(10) yes
F1 Th F2 11_556 . 1_565 102.5(12) yes
F1 Th F2 11_556 . 1_665 91.2(11) yes
F1 Th F2 11_556 . 10_556 83.5(10) yes
F1 Th F2 11_556 . 10_566 85.1(12) yes
F1 Th F2 11_556 . 10_666 73.6(11) yes
F1 Th F1 12_566 . 13_566 115.0(12) yes
F1 Th F1 12_566 . 13_666 117.1(13) yes
F1 Th F1 12_566 . 13_676 115.0(11) yes
F1 Th F1 12_566 . 14_456 111.1(12) yes
F1 Th F1 12_566 . 14_556 122.4(15) yes
F1 Th F1 12_566 . 15_556 109.8(11) yes
F1 Th F1 12_566 . 15_656 118.5(14) yes
F1 Th F1 12_566 . 15_666 117.3(13) yes
F1 Th F1 12_566 . 16_556 5.4(11) yes
F1 Th F1 12_566 . 17_666 8.3(11) yes
F1 Th F1 12_566 . 18_566 13.6(8) yes
F1 Th F1 12_566 . 19_665 168.6(12) yes
F1 Th F1 12_566 . 20_555 176.6(9) yes
F1 Th F1 12_566 . 21_565 171.3(9) yes
F1 Th F1 12_566 . 22_455 60.0(11) yes
F1 Th F1 12_566 . 22_555 68.9(13) yes
F1 Th F1 12_566 . 22_565 65.4(12) yes
F1 Th F1 12_566 . 23_565 61.8(11) yes
F1 Th F1 12_566 . 23_665 63.7(15) yes
F1 Th F1 12_566 . 23_675 67.6(12) yes
F1 Th F1 12_566 . 24_555 56.6(12) yes
F1 Th F1 12_566 . 24_655 68.1(13) yes
F1 Th F2 12_566 . . 98.6(11) yes
F1 Th F2 12_566 . 1_565 96.1(12) yes
F1 Th F2 12_566 . 1_665 103.0(9) yes
F1 Th F2 12_566 . 10_556 78.8(11) yes
F1 Th F2 12_566 . 10_566 78.5(12) yes
F1 Th F2 12_566 . 10_666 85.4(9) yes
F1 Th F1 13_566 . 13_666 107.6(12) yes
F1 Th F1 13_566 . 13_676 105.7(11) yes
F1 Th F1 13_566 . 14_456 9.7(12) yes
F1 Th F1 13_566 . 14_556 104.0(13) yes
F1 Th F1 13_566 . 15_556 5.5(14) yes
F1 Th F1 13_566 . 15_656 98.7(12) yes
F1 Th F1 13_566 . 15_666 97.2(12) yes
F1 Th F1 13_566 . 16_556 114.8(12) yes
F1 Th F1 13_566 . 17_666 122.3(12) yes
F1 Th F1 13_566 . 18_566 126.4(13) yes
F1 Th F1 13_566 . 19_665 63.9(11) yes
F1 Th F1 13_566 . 20_555 68.3(13) yes
F1 Th F1 13_566 . 21_565 56.4(12) yes
F1 Th F1 13_566 . 22_455 55.4(14) yes
F1 Th F1 13_566 . 22_555 127.3(9) yes
F1 Th F1 13_566 . 22_565 129.0(11) yes
F1 Th F1 13_566 . 23_565 53.5(14) yes
F1 Th F1 13_566 . 23_665 130.3(9) yes
F1 Th F1 13_566 . 23_675 119.8(11) yes
F1 Th F1 13_566 . 24_555 58.8(15) yes
F1 Th F1 13_566 . 24_655 137.8(10) yes
F1 Th F2 13_566 . . 60.1(8) yes
F1 Th F2 13_566 . 1_565 61.8(8) yes
F1 Th F2 13_566 . 1_665 141.6(13) yes
F1 Th F2 13_566 . 10_556 70.7(9) yes
F1 Th F2 13_566 . 10_566 71.2(9) yes
F1 Th F2 13_566 . 10_666 159.0(13) yes
F1 Th F1 13_666 . 13_676 93.9(9) yes
F1 Th F1 13_666 . 14_456 116.7(12) yes
F1 Th F1 13_666 . 14_556 5.3(15) yes
F1 Th F1 13_666 . 15_556 109.9(11) yes
F1 Th F1 13_666 . 15_656 10.3(7) yes
F1 Th F1 13_666 . 15_666 99.9(12) yes
F1 Th F1 13_666 . 16_556 121.5(12) yes
F1 Th F1 13_666 . 17_666 109.5(13) yes
F1 Th F1 13_666 . 18_566 114.9(13) yes
F1 Th F1 13_666 . 19_665 72.9(12) yes
F1 Th F1 13_666 . 20_555 61.3(13) yes
F1 Th F1 13_666 . 21_565 69.5(13) yes
F1 Th F1 13_666 . 22_455 129.7(8) yes
F1 Th F1 13_666 . 22_555 48.5(13) yes
F1 Th F1 13_666 . 22_565 116.7(8) yes
F1 Th F1 13_666 . 23_565 139.4(7) yes
F1 Th F1 13_666 . 23_665 53.5(15) yes
F1 Th F1 13_666 . 23_675 124.5(9) yes
F1 Th F1 13_666 . 24_555 140.2(11) yes
F1 Th F1 13_666 . 24_655 49.4(14) yes
F1 Th F2 13_666 . . 65.7(5) yes
F1 Th F2 13_666 . 1_565 145.5(11) yes
F1 Th F2 13_666 . 1_665 55.5(5) yes
F1 Th F2 13_666 . 10_556 74.2(6) yes
F1 Th F2 13_666 . 10_566 161.4(10) yes
F1 Th F2 13_666 . 10_666 63.7(7) yes
F1 Th F1 13_676 . 14_456 100.7(11) yes
F1 Th F1 13_676 . 14_556 91.2(11) yes
F1 Th F1 13_676 . 15_556 110.2(10) yes
F1 Th F1 13_676 . 15_656 101.6(10) yes
F1 Th F1 13_676 . 15_666 9.2(11) yes
F1 Th F1 13_676 . 16_556 110.5(10) yes
F1 Th F1 13_676 . 17_666 114.1(11) yes
F1 Th F1 13_676 . 18_566 102.6(10) yes
F1 Th F1 13_676 . 19_665 56.7(10) yes
F1 Th F1 13_676 . 20_555 62.7(10) yes
F1 Th F1 13_676 . 21_565 68.5(11) yes
F1 Th F1 13_676 . 22_455 134.8(10) yes
F1 Th F1 13_676 . 22_555 120.0(8) yes
F1 Th F1 13_676 . 22_565 49.7(13) yes
F1 Th F1 13_676 . 23_565 124.5(9) yes
F1 Th F1 13_676 . 23_665 119.8(9) yes
F1 Th F1 13_676 . 23_675 48.4(12) yes
F1 Th F1 13_676 . 24_555 125.3(12) yes
F1 Th F1 13_676 . 24_655 110.2(9) yes
F1 Th F2 13_676 . . 146.2(12) yes
F1 Th F2 13_676 . 1_565 61.7(7) yes
F1 Th F2 13_676 . 1_665 49.6(7) yes
F1 Th F2 13_676 . 10_556 165.2(12) yes
F1 Th F2 13_676 . 10_566 69.3(8) yes
F1 Th F2 13_676 . 10_666 58.2(8) yes
F1 Th F1 14_456 . 14_556 112.8(13) yes
F1 Th F1 14_456 . 15_556 10.7(11) yes
F1 Th F1 14_456 . 15_656 108.1(13) yes
F1 Th F1 14_456 . 15_666 91.7(12) yes
F1 Th F1 14_456 . 16_556 110.0(12) yes
F1 Th F1 14_456 . 17_666 118.9(11) yes
F1 Th F1 14_456 . 18_566 121.0(13) yes
F1 Th F1 14_456 . 19_665 65.8(11) yes
F1 Th F1 14_456 . 20_555 72.1(13) yes
F1 Th F1 14_456 . 21_565 60.2(12) yes
F1 Th F1 14_456 . 22_455 53.3(13) yes
F1 Th F1 14_456 . 22_555 135.5(9) yes
F1 Th F1 14_456 . 22_565 119.4(11) yes
F1 Th F1 14_456 . 23_565 49.4(13) yes
F1 Th F1 14_456 . 23_665 137.8(10) yes
F1 Th F1 14_456 . 23_675 110.2(12) yes
F1 Th F1 14_456 . 24_555 54.6(14) yes
F1 Th F1 14_456 . 24_655 146.2(10) yes
F1 Th F2 14_456 . . 68.9(9) yes
F1 Th F2 14_456 . 1_565 52.5(9) yes
F1 Th F2 14_456 . 1_665 142.8(11) yes
F1 Th F2 14_456 . 10_556 77.8(9) yes
F1 Th F2 14_456 . 10_566 61.5(10) yes
F1 Th F2 14_456 . 10_666 158.1(10) yes
F1 Th F1 14_556 . 15_556 106.7(12) yes
F1 Th F1 14_556 . 15_656 10.6(9) yes
F1 Th F1 14_556 . 15_666 96.7(13) yes
F1 Th F1 14_556 . 16_556 126.7(14) yes
F1 Th F1 14_556 . 17_666 114.7(14) yes
F1 Th F1 14_556 . 18_566 119.9(14) yes
F1 Th F1 14_556 . 19_665 67.7(14) yes
F1 Th F1 14_556 . 20_555 56.0(15) yes
F1 Th F1 14_556 . 21_565 64.3(14) yes
F1 Th F1 14_556 . 22_455 131.1(10) yes
F1 Th F1 14_556 . 22_555 53.7(15) yes
F1 Th F1 14_556 . 22_565 118.1(9) yes
F1 Th F1 14_556 . 23_565 140.2(9) yes
F1 Th F1 14_556 . 23_665 58.8(16) yes
F1 Th F1 14_556 . 23_675 125.3(10) yes
F1 Th F1 14_556 . 24_555 141.7(12) yes
F1 Th F1 14_556 . 24_655 54.6(15) yes
F1 Th F2 14_556 . . 66.0(8) yes
F1 Th F2 14_556 . 1_565 140.5(13) yes
F1 Th F2 14_556 . 1_665 55.9(7) yes
F1 Th F2 14_556 . 10_556 76.1(9) yes
F1 Th F2 14_556 . 10_566 157.0(13) yes
F1 Th F2 14_556 . 10_666 65.7(8) yes
F1 Th F1 15_556 . 15_656 100.6(12) yes
F1 Th F1 15_556 . 15_666 101.4(11) yes
F1 Th F1 15_556 . 16_556 109.7(11) yes
F1 Th F1 15_556 . 17_666 116.9(11) yes
F1 Th F1 15_556 . 18_566 121.4(12) yes
F1 Th F1 15_556 . 19_665 69.4(10) yes
F1 Th F1 15_556 . 20_555 73.6(12) yes
F1 Th F1 15_556 . 21_565 61.7(11) yes
F1 Th F1 15_556 . 22_455 50.0(13) yes
F1 Th F1 15_556 . 22_555 124.8(8) yes
F1 Th F1 15_556 . 22_565 129.2(10) yes
F1 Th F1 15_556 . 23_565 48.5(13) yes
F1 Th F1 15_556 . 23_665 127.3(9) yes
F1 Th F1 15_556 . 23_675 120.0(11) yes
F1 Th F1 15_556 . 24_555 53.7(14) yes
F1 Th F1 15_556 . 24_655 135.5(9) yes
F1 Th F2 15_556 . . 58.2(8) yes
F1 Th F2 15_556 . 1_565 62.9(8) yes
F1 Th F2 15_556 . 1_665 147.0(12) yes
F1 Th F2 15_556 . 10_556 67.3(8) yes
F1 Th F2 15_556 . 10_566 70.7(9) yes
F1 Th F2 15_556 . 10_666 164.5(12) yes
F1 Th F1 15_656 . 15_666 106.7(12) yes
F1 Th F1 15_656 . 16_556 123.4(13) yes
F1 Th F1 15_656 . 17_666 111.7(14) yes
F1 Th F1 15_656 . 18_566 118.9(14) yes
F1 Th F1 15_656 . 19_665 72.4(13) yes
F1 Th F1 15_656 . 20_555 60.5(13) yes
F1 Th F1 15_656 . 21_565 66.9(14) yes
F1 Th F1 15_656 . 22_455 120.5(9) yes
F1 Th F1 15_656 . 22_555 50.0(14) yes
F1 Th F1 15_656 . 22_565 127.0(9) yes
F1 Th F1 15_656 . 23_565 129.7(8) yes
F1 Th F1 15_656 . 23_665 55.4(15) yes
F1 Th F1 15_656 . 23_675 134.8(10) yes
F1 Th F1 15_656 . 24_555 131.1(11) yes
F1 Th F1 15_656 . 24_655 53.3(14) yes
F1 Th F2 15_656 . . 55.7(7) yes
F1 Th F2 15_656 . 1_565 145.3(13) yes
F1 Th F2 15_656 . 1_665 65.7(6) yes
F1 Th F2 15_656 . 10_556 65.6(8) yes
F1 Th F2 15_656 . 10_566 162.9(13) yes
F1 Th F2 15_656 . 10_666 73.8(8) yes
F1 Th F1 15_666 . 16_556 112.3(11) yes
F1 Th F1 15_666 . 17_666 117.7(12) yes
F1 Th F1 15_666 . 18_566 105.9(11) yes
F1 Th F1 15_666 . 19_665 53.2(11) yes
F1 Th F1 15_666 . 20_555 61.0(11) yes
F1 Th F1 15_666 . 21_565 64.9(12) yes
F1 Th F1 15_666 . 22_455 127.0(12) yes
F1 Th F1 15_666 . 22_555 129.2(10) yes
F1 Th F1 15_666 . 22_565 52.8(14) yes
F1 Th F1 15_666 . 23_565 116.7(12) yes
F1 Th F1 15_666 . 23_665 129.0(11) yes
F1 Th F1 15_666 . 23_675 49.7(13) yes
F1 Th F1 15_666 . 24_555 118.1(14) yes
F1 Th F1 15_666 . 24_655 119.4(11) yes
F1 Th F2 15_666 . . 143.7(13) yes
F1 Th F2 15_666 . 1_565 53.3(10) yes
F1 Th F2 15_666 . 1_665 58.6(10) yes
F1 Th F2 15_666 . 10_556 163.4(13) yes
F1 Th F2 15_666 . 10_566 62.5(11) yes
F1 Th F2 15_666 . 10_666 67.3(10) yes
F1 Th F1 16_556 . 17_666 12.0(12) yes
F1 Th F1 16_556 . 18_566 11.9(9) yes
F1 Th F1 16_556 . 19_665 163.2(10) yes
F1 Th F1 16_556 . 20_555 173.2(7) yes
F1 Th F1 16_556 . 21_565 168.8(11) yes
F1 Th F1 16_556 . 22_455 60.5(11) yes
F1 Th F1 16_556 . 22_555 73.6(12) yes
F1 Th F1 16_556 . 22_565 61.0(11) yes
F1 Th F1 16_556 . 23_565 61.3(11) yes
F1 Th F1 16_556 . 23_665 68.3(14) yes
F1 Th F1 16_556 . 23_675 62.7(10) yes
F1 Th F1 16_556 . 24_555 56.0(12) yes
F1 Th F1 16_556 . 24_655 72.1(13) yes
F1 Th F2 16_556 . . 103.2(10) yes
F1 Th F2 16_556 . 1_565 91.2(11) yes
F1 Th F2 16_556 . 1_665 102.5(9) yes
F1 Th F2 16_556 . 10_556 83.5(10) yes
F1 Th F2 16_556 . 10_566 73.6(11) yes
F1 Th F2 16_556 . 10_666 85.1(9) yes
F1 Th F1 17_666 . 18_566 11.9(10) yes
F1 Th F1 17_666 . 19_665 170.7(9) yes
F1 Th F1 17_666 . 20_555 168.8(11) yes
F1 Th F1 17_666 . 21_565 177.4(11) yes
F1 Th F1 17_666 . 22_455 66.9(11) yes
F1 Th F1 17_666 . 22_555 61.7(13) yes
F1 Th F1 17_666 . 22_565 64.9(12) yes
F1 Th F1 17_666 . 23_565 69.5(11) yes
F1 Th F1 17_666 . 23_665 56.4(15) yes
F1 Th F1 17_666 . 23_675 68.5(12) yes
F1 Th F1 17_666 . 24_555 64.3(12) yes
F1 Th F1 17_666 . 24_655 60.2(13) yes
F1 Th F2 17_666 . . 98.6(11) yes
F1 Th F2 17_666 . 1_565 103.0(12) yes
F1 Th F2 17_666 . 1_665 96.1(9) yes
F1 Th F2 17_666 . 10_556 78.8(11) yes
F1 Th F2 17_666 . 10_566 85.4(12) yes
F1 Th F2 17_666 . 10_666 78.5(9) yes
F1 Th F1 18_566 . 19_665 159.1(8) yes
F1 Th F1 18_566 . 20_555 163.2(8) yes
F1 Th F1 18_566 . 21_565 170.7(10) yes
F1 Th F1 18_566 . 22_455 72.4(12) yes
F1 Th F1 18_566 . 22_555 69.4(13) yes
F1 Th F1 18_566 . 22_565 53.2(11) yes
F1 Th F1 18_566 . 23_565 72.9(12) yes
F1 Th F1 18_566 . 23_665 63.9(14) yes
F1 Th F1 18_566 . 23_675 56.7(11) yes
F1 Th F1 18_566 . 24_555 67.7(13) yes
F1 Th F1 18_566 . 24_655 65.8(14) yes
F1 Th F2 18_566 . . 110.4(10) yes
F1 Th F2 18_566 . 1_565 95.1(12) yes
F1 Th F2 18_566 . 1_665 90.7(11) yes
F1 Th F2 18_566 . 10_556 90.6(10) yes
F1 Th F2 18_566 . 10_566 77.8(12) yes
F1 Th F2 18_566 . 10_666 73.2(11) yes
F1 Th F1 19_665 . 20_555 11.9(12) yes
F1 Th F1 19_665 . 21_565 11.9(9) yes
F1 Th F1 19_665 . 22_455 118.9(11) yes
F1 Th F1 19_665 . 22_555 121.4(12) yes
F1 Th F1 19_665 . 22_565 105.9(11) yes
F1 Th F1 19_665 . 23_565 114.9(11) yes
F1 Th F1 19_665 . 23_665 126.4(14) yes
F1 Th F1 19_665 . 23_675 102.6(11) yes
F1 Th F1 19_665 . 24_555 119.9(12) yes
F1 Th F1 19_665 . 24_655 121.0(12) yes
F1 Th F2 19_665 . . 90.6(10) yes
F1 Th F2 19_665 . 1_565 73.2(11) yes
F1 Th F2 19_665 . 1_665 77.8(9) yes
F1 Th F2 19_665 . 10_556 110.4(10) yes
F1 Th F2 19_665 . 10_566 90.7(11) yes
F1 Th F2 19_665 . 10_666 95.1(9) yes
F1 Th F1 20_555 . 21_565 12.0(10) yes
F1 Th F1 20_555 . 22_455 123.4(12) yes
F1 Th F1 20_555 . 22_555 109.7(13) yes
F1 Th F1 20_555 . 22_565 112.3(11) yes
F1 Th F1 20_555 . 23_565 121.5(12) yes
F1 Th F1 20_555 . 23_665 114.8(15) yes
F1 Th F1 20_555 . 23_675 110.5(10) yes
F1 Th F1 20_555 . 24_555 126.7(13) yes
F1 Th F1 20_555 . 24_655 110.0(14) yes
F1 Th F2 20_555 . . 83.5(10) yes
F1 Th F2 20_555 . 1_565 85.1(12) yes
F1 Th F2 20_555 . 1_665 73.6(11) yes
F1 Th F2 20_555 . 10_556 103.2(10) yes
F1 Th F2 20_555 . 10_566 102.5(12) yes
F1 Th F2 20_555 . 10_666 91.2(11) yes
F1 Th F1 21_565 . 22_455 111.7(11) yes
F1 Th F1 21_565 . 22_555 116.9(13) yes
F1 Th F1 21_565 . 22_565 117.7(12) yes
F1 Th F1 21_565 . 23_565 109.5(11) yes
F1 Th F1 21_565 . 23_665 122.3(15) yes
F1 Th F1 21_565 . 23_675 114.1(12) yes
F1 Th F1 21_565 . 24_555 114.7(12) yes
F1 Th F1 21_565 . 24_655 118.9(14) yes
F1 Th F2 21_565 . . 78.8(11) yes
F1 Th F2 21_565 . 1_565 78.5(12) yes
F1 Th F2 21_565 . 1_665 85.4(9) yes
F1 Th F2 21_565 . 10_556 98.6(11) yes
F1 Th F2 21_565 . 10_566 96.1(12) yes
F1 Th F2 21_565 . 10_666 103.0(9) yes
F1 Th F1 22_455 . 22_555 100.6(10) yes
F1 Th F1 22_455 . 22_565 106.7(11) yes
F1 Th F1 22_455 . 23_565 10.3(10) yes
F1 Th F1 22_455 . 23_665 98.7(12) yes
F1 Th F1 22_455 . 23_675 101.6(11) yes
F1 Th F1 22_455 . 24_555 10.6(12) yes
F1 Th F1 22_455 . 24_655 108.1(11) yes
F1 Th F2 22_455 . . 65.6(9) yes
F1 Th F2 22_455 . 1_565 73.8(9) yes
F1 Th F2 22_455 . 1_665 162.9(12) yes
F1 Th F2 22_455 . 10_556 55.7(8) yes
F1 Th F2 22_455 . 10_566 65.7(8) yes
F1 Th F2 22_455 . 10_666 145.3(12) yes
F1 Th F1 22_555 . 22_565 101.4(10) yes
F1 Th F1 22_555 . 23_565 109.9(10) yes
F1 Th F1 22_555 . 23_665 5.5(14) yes
F1 Th F1 22_555 . 23_675 110.2(11) yes
F1 Th F1 22_555 . 24_555 106.7(13) yes
F1 Th F1 22_555 . 24_655 10.7(7) yes
F1 Th F2 22_555 . . 67.3(7) yes
F1 Th F2 22_555 . 1_565 164.5(12) yes
F1 Th F2 22_555 . 1_665 70.7(6) yes
F1 Th F2 22_555 . 10_556 58.2(5) yes
F1 Th F2 22_555 . 10_566 147.0(12) yes
F1 Th F2 22_555 . 10_666 62.9(5) yes
F1 Th F1 22_565 . 23_565 99.9(10) yes
F1 Th F1 22_565 . 23_665 97.2(11) yes
F1 Th F1 22_565 . 23_675 9.2(11) yes
F1 Th F1 22_565 . 24_555 96.7(12) yes
F1 Th F1 22_565 . 24_655 91.7(11) yes
F1 Th F2 22_565 . . 163.4(13) yes
F1 Th F2 22_565 . 1_565 67.3(9) yes
F1 Th F2 22_565 . 1_665 62.5(8) yes
F1 Th F2 22_565 . 10_556 143.7(13) yes
F1 Th F2 22_565 . 10_566 58.6(8) yes
F1 Th F2 22_565 . 10_666 53.3(7) yes
F1 Th F1 23_565 . 23_665 107.6(13) yes
F1 Th F1 23_565 . 23_675 93.9(10) yes
F1 Th F1 23_565 . 24_555 5.3(14) yes
F1 Th F1 23_565 . 24_655 116.7(12) yes
F1 Th F2 23_565 . . 74.2(7) yes
F1 Th F2 23_565 . 1_565 63.7(8) yes
F1 Th F2 23_565 . 1_665 161.4(10) yes
F1 Th F2 23_565 . 10_556 65.7(7) yes
F1 Th F2 23_565 . 10_566 55.5(7) yes
F1 Th F2 23_565 . 10_666 145.5(11) yes
F1 Th F1 23_665 . 23_675 105.7(12) yes
F1 Th F1 23_665 . 24_555 104.0(15) yes
F1 Th F1 23_665 . 24_655 9.7(10) yes
F1 Th F2 23_665 . . 70.7(8) yes
F1 Th F2 23_665 . 1_565 159.0(13) yes
F1 Th F2 23_665 . 1_665 71.2(9) yes
F1 Th F2 23_665 . 10_556 60.1(7) yes
F1 Th F2 23_665 . 10_566 141.6(13) yes
F1 Th F2 23_665 . 10_666 61.8(7) yes
F1 Th F1 23_675 . 24_555 91.2(12) yes
F1 Th F1 23_675 . 24_655 100.7(12) yes
F1 Th F2 23_675 . . 165.2(12) yes
F1 Th F2 23_675 . 1_565 58.2(10) yes
F1 Th F2 23_675 . 1_665 69.3(9) yes
F1 Th F2 23_675 . 10_556 146.2(12) yes
F1 Th F2 23_675 . 10_566 49.6(9) yes
F1 Th F2 23_675 . 10_666 61.7(8) yes
F1 Th F1 24_555 . 24_655 112.8(14) yes
F1 Th F2 24_555 . . 76.1(11) yes
F1 Th F2 24_555 . 1_565 65.7(12) yes
F1 Th F2 24_555 . 1_665 157.0(12) yes
F1 Th F2 24_555 . 10_556 66.0(10) yes
F1 Th F2 24_555 . 10_566 55.9(11) yes
F1 Th F2 24_555 . 10_666 140.5(13) yes
F1 Th F2 24_655 . . 77.8(8) yes
F1 Th F2 24_655 . 1_565 158.1(11) yes
F1 Th F2 24_655 . 1_665 61.5(8) yes
F1 Th F2 24_655 . 10_556 68.9(7) yes
F1 Th F2 24_655 . 10_566 142.8(12) yes
F1 Th F2 24_655 . 10_666 52.5(7) yes
F2 Th F2 . . 1_565 120.9(3) yes
F2 Th F2 . . 1_665 120.9(3) yes
F2 Th F2 . . 10_556 19.8(12) yes
F2 Th F2 . . 10_566 124.51(10) yes
F2 Th F2 . . 10_666 124.51(11) yes
F2 Th F2 1_565 . 1_665 110.6(2) yes
F2 Th F2 1_565 . 10_556 124.51(10) yes
F2 Th F2 1_565 . 10_566 17.6(11) yes
F2 Th F2 1_565 . 10_666 113.48(12) yes
F2 Th F2 1_665 . 10_556 124.51(11) yes
F2 Th F2 1_665 . 10_566 113.48(12) yes
F2 Th F2 1_665 . 10_666 17.6(11) yes
F2 Th F2 10_556 . 10_566 120.9(3) yes
F2 Th F2 10_556 . 10_666 120.9(3) yes
F2 Th F2 10_566 . 10_666 110.6(2) yes

loop_
_geom_bond_atom_site_label_1
_geom_bond_atom_site_label_2
_geom_bond_site_symmetry_1
_geom_bond_site_symmetry_2
_geom_bond_distance
_geom_bond_publ_flag
Ba Th . . 0.1925(12) yes
Ba Th . 2_665 0.1925(12) yes
Ba Th . 3_565 0.1925(14) yes
Ba F1 . . 2.62(5) yes
Ba F1 . 2_665 2.62(5) yes
Ba F1 . 3_565 2.62(5) yes
Ba F1 . 4_565 2.48(3) yes
Ba F1 . 4_665 2.97(4) yes
Ba F1 . 4_675 2.79(3) yes
Ba F1 . 5_455 2.79(3) yes
Ba F1 . 5_555 2.48(4) yes
Ba F1 . 5_565 2.97(4) yes
Ba F1 . 6_555 2.97(4) yes
Ba F1 . 6_655 2.79(4) yes
Ba F1 . 6_665 2.48(3) yes
Ba F1 . 7_456 2.79(3) yes
Ba F1 . 7_556 2.97(4) yes
Ba F1 . 7_566 2.48(3) yes
Ba F1 . 8_566 2.97(4) yes
Ba F1 . 8_666 2.48(4) yes
Ba F1 . 8_676 2.79(3) yes
Ba F1 . 9_556 2.48(3) yes
Ba F1 . 9_656 2.79(4) yes
Ba F1 . 9_666 2.97(4) yes
Ba F1 . 10_666 2.62(5) yes
Ba F1 . 11_556 2.62(5) yes
Ba F1 . 12_566 2.62(5) yes
Ba F1 . 13_566 2.48(3) yes
Ba F1 . 13_666 2.97(4) yes
Ba F1 . 13_676 2.79(3) yes
Ba F1 . 14_456 2.79(3) yes
Ba F1 . 14_556 2.48(4) yes
Ba F1 . 14_566 2.97(4) yes
Ba F1 . 15_556 2.97(4) yes
Ba F1 . 15_656 2.79(4) yes
Ba F1 . 15_666 2.48(3) yes
Ba F1 . 16_556 2.62(5) yes
Ba F1 . 17_666 2.62(5) yes
Ba F1 . 18_566 2.62(5) yes
Ba F1 . 19_665 2.62(5) yes
Ba F1 . 20_555 2.62(5) yes
Ba F1 . 21_565 2.62(5) yes
Ba F1 . 22_455 2.79(3) yes
Ba F1 . 22_555 2.97(4) yes
Ba F1 . 22_565 2.48(3) yes
Ba F1 . 23_565 2.97(4) yes
Ba F1 . 23_665 2.48(4) yes
Ba F1 . 23_675 2.79(3) yes
Ba F1 . 24_555 2.48(3) yes
Ba F1 . 24_655 2.79(4) yes
Ba F1 . 24_665 2.97(4) yes
Ba F2 . . 2.506(6) yes
Ba F2 . 1_565 2.506(6) yes
Ba F2 . 1_665 2.506(6) yes
Ba F2 . 10_556 2.506(6) yes
Ba F2 . 10_566 2.506(6) yes
Ba F2 . 10_666 2.506(6) yes
Th Th . 2_665 0.3335(13) yes
Th Th . 3_565 0.3335(17) yes
Th F1 . . 2.63(5) yes
Th F1 . 2_665 2.61(5) yes
Th F1 . 3_565 2.65(5) yes
Th F1 . 4_565 2.40(3) yes
Th F1 . 4_665 2.90(4) yes
Th F1 . 4_675 2.96(3) yes
Th F1 . 5_455 2.73(3) yes
Th F1 . 5_555 2.41(4) yes
Th F1 . 6_555 2.88(4) yes
Th F1 . 6_655 2.69(4) yes
Th F1 . 6_665 2.65(3) yes
Th F1 . 7_456 2.69(3) yes
Th F1 . 7_556 2.88(4) yes
Th F1 . 7_566 2.65(3) yes
Th F1 . 8_566 2.90(4) yes
Th F1 . 8_666 2.40(4) yes
Th F1 . 8_676 2.96(3) yes
Th F1 . 9_556 2.41(3) yes
Th F1 . 9_656 2.73(4) yes
Th F1 . 10_666 2.65(5) yes
Th F1 . 11_556 2.63(5) yes
Th F1 . 12_566 2.61(5) yes
Th F1 . 13_566 2.40(3) yes
Th F1 . 13_666 2.90(4) yes
Th F1 . 13_676 2.96(3) yes
Th F1 . 14_456 2.73(3) yes
Th F1 . 14_556 2.41(4) yes
Th F1 . 15_556 2.88(4) yes
Th F1 . 15_656 2.69(4) yes
Th F1 . 15_666 2.65(3) yes
Th F1 . 16_556 2.63(5) yes
Th F1 . 17_666 2.61(5) yes
Th F1 . 18_566 2.65(5) yes
Th F1 . 19_665 2.65(5) yes
Th F1 . 20_555 2.63(5) yes
Th F1 . 21_565 2.61(5) yes
Th F1 . 22_455 2.69(3) yes
Th F1 . 22_555 2.88(4) yes
Th F1 . 22_565 2.65(3) yes
Th F1 . 23_565 2.90(4) yes
Th F1 . 23_665 2.40(4) yes
Th F1 . 23_675 2.96(3) yes
Th F1 . 24_555 2.41(3) yes
Th F1 . 24_655 2.73(4) yes
Th F2 . . 2.317(6) yes
Th F2 . 1_565 2.607(6) yes
Th F2 . 1_665 2.607(6) yes
Th F2 . 10_556 2.317(6) yes
Th F2 . 10_566 2.607(6) yes
Th F2 . 10_666 2.607(6) yes
F1 F1 . 2_665 0.55(5) yes
F1 F1 . 3_565 0.55(4) yes
F1 F1 . 7_456 2.68(5) yes
F1 F1 . 7_566 2.68(5) yes
F1 F1 . 8_566 2.83(5) yes
F1 F1 . 8_666 2.83(6) yes
F1 F1 . 8_676 2.92(4) yes
F1 F1 . 9_556 2.38(5) yes
F1 F1 . 10_665 2.38(7) yes
F1 F1 . 11_555 2.43(7) yes
F1 F1 . 12_565 2.36(7) yes
F1 F1 . 13_566 2.39(5) yes
F1 F1 . 13_676 2.99(4) yes
F1 F1 . 14_456 2.65(5) yes
F1 F1 . 14_556 2.84(6) yes
F1 F1 . 15_556 2.84(5) yes
F1 F1 . 15_666 2.65(5) yes
F1 F1 . 16_555 2.35(7) yes
F1 F1 . 17_665 2.41(7) yes
F1 F1 . 18_565 2.41(7) yes
F1 F1 . 19_665 0.38(3) yes
F1 F1 . 20_555 0.63(5) yes
F1 F1 . 21_565 0.25(5) yes
F1 F2 . 4_554 2.92(4) yes
F1 F2 . 4_564 2.73(4) yes
F1 F2 . 7_556 2.58(3) yes
F1 F2 . 7_566 2.36(4) yes
F1 F2 . 7_666 2.87(3) yes
F2 F2 . 7_556 2.98(5) yes
F2 F2 . 10_556 0.80(5) yes

loop_
_geom_hbond_atom_site_label_D
_geom_hbond_atom_site_label_H
_geom_hbond_atom_site_label_A
_geom_hbond_site_symmetry_D
_geom_hbond_site_symmetry_H
_geom_hbond_site_symmetry_A
_geom_hbond_distance_DH
_geom_hbond_distance_HA
_geom_hbond_distance_DA
_geom_hbond_angle_DHA
_geom_hbond_publ_flag
? ? ? ? ? ? ? ? ? ? ?

loop_
_geom_torsion_atom_site_label_1
_geom_torsion_atom_site_label_2
_geom_torsion_atom_site_label_3
_geom_torsion_atom_site_label_4
_geom_torsion_site_symmetry_1
_geom_torsion_site_symmetry_2
_geom_torsion_site_symmetry_3
_geom_torsion_site_symmetry_4
_geom_torsion
_geom_torsion_publ_flag
? ? ? ? ? ? ? ? ? ?
